data_7052402
loop_
_publ_author_name
'Sumby, Christopher J.'
'Steel, Peter J.'

_publ_section_title
;
 An investigation of the coordination chemistry of the hexadentate
 ligand di-2-pyridylketone azine; the formation of a discrete
 tetranuclear complex with silver nitrate
;
_journal_issue 8
_journal_name_full 'New Journal of Chemistry'
_journal_page_first 1077
_journal_paper_doi 10.1039/b400879k
_journal_volume 29
_journal_year 2005
_chemical_formula_moiety '2(C44 H32 Ag4 N16 O12), 11(H2 O)'
_chemical_formula_sum 'C88 H86 Ag8 N32 O35'
_chemical_formula_weight 3014.85
_chemical_name_common 'Complex 4'
_chemical_name_systematic
;
?
;
_space_group_IT_number 14
_symmetry_cell_setting monoclinic
_symmetry_space_group_name_Hall '-P 2ybc'
_symmetry_space_group_name_H-M 'P 1 21/c 1'
_atom_sites_solution_hydrogens geom
_atom_sites_solution_primary direct
_atom_sites_solution_secondary difmap
_audit_creation_method SHELXL-97
_cell_angle_alpha 90.00
_cell_angle_beta 95.5590(10)
_cell_angle_gamma 90.00
_cell_formula_units_Z 4
_cell_length_a 13.5851(12)
_cell_length_b 16.1634(15)
_cell_length_c 48.468(5)
_cell_measurement_reflns_used 7475
_cell_measurement_temperature 163(2)
_cell_measurement_theta_max 25.39
_cell_measurement_theta_min 2.26
_cell_volume 10592.6(17)
_computing_cell_refinement 'Bruker SMART'
_computing_data_collection 'Bruker SMART'
_computing_data_reduction 'Bruker SAINT'
_computing_molecular_graphics 'Bruker SHELXTL'
_computing_publication_material 'Bruker SHELXTL'
_computing_structure_refinement 'SHELXL-97 (Sheldrick, 1997)'
_computing_structure_solution 'SHELXS-97 (Sheldrick, 1990)'
_diffrn_ambient_temperature 163(2)
_diffrn_measured_fraction_theta_full 0.991
_diffrn_measured_fraction_theta_max 0.991
_diffrn_measurement_device_type 'CCD area detector'
_diffrn_measurement_method 'phi and omega scans'
_diffrn_radiation_monochromator graphite
_diffrn_radiation_source 'fine-focus sealed tube'
_diffrn_radiation_type MoK\a
_diffrn_radiation_wavelength 0.71073
_diffrn_reflns_av_R_equivalents 0.0887
_diffrn_reflns_av_sigmaI/netI 0.0942
_diffrn_reflns_limit_h_max 16
_diffrn_reflns_limit_h_min -14
_diffrn_reflns_limit_k_max 20
_diffrn_reflns_limit_k_min -20
_diffrn_reflns_limit_l_max 60
_diffrn_reflns_limit_l_min -60
_diffrn_reflns_number 131824
_diffrn_reflns_theta_full 26.35
_diffrn_reflns_theta_max 26.35
_diffrn_reflns_theta_min 1.52
_exptl_absorpt_coefficient_mu 1.545
_exptl_absorpt_correction_T_max 0.8484
_exptl_absorpt_correction_T_min 0.4380
_exptl_absorpt_correction_type multi-scan
_exptl_absorpt_process_details 'Blessing, Acta Cryst. (1995) A51 33-38'
_exptl_crystal_colour yellow
_exptl_crystal_density_diffrn 1.890
_exptl_crystal_density_method 'not measured'
_exptl_crystal_description block
_exptl_crystal_F_000 5976
_exptl_crystal_size_max 0.64
_exptl_crystal_size_mid 0.35
_exptl_crystal_size_min 0.11
_refine_diff_density_max 1.217
_refine_diff_density_min -0.701
_refine_diff_density_rms 0.110
_refine_ls_extinction_method none
_refine_ls_goodness_of_fit_ref 1.023
_refine_ls_hydrogen_treatment constr
_refine_ls_matrix_type full
_refine_ls_number_parameters 1509
_refine_ls_number_reflns 21434
_refine_ls_number_restraints 180
_refine_ls_restrained_S_all 1.039
_refine_ls_R_factor_all 0.1086
_refine_ls_R_factor_gt 0.0487
_refine_ls_shift/su_max 0.001
_refine_ls_shift/su_mean 0.000
_refine_ls_structure_factor_coef Fsqd
_refine_ls_weighting_details 'calc w=1/[\s^2^(Fo^2^)+(0.0390P)^2^+0.0000P] where P=(Fo^2^+2Fc^2^)/3'
_refine_ls_weighting_scheme calc
_refine_ls_wR_factor_gt 0.0881
_refine_ls_wR_factor_ref 0.0990
_reflns_number_gt 12461
_reflns_number_total 21434
_reflns_threshold_expression >2sigma(I)
_cod_data_source_file b400879k.txt
_cod_data_source_block pp
_cod_depositor_comments
;
The following automatic conversions were performed:
'_symmetry_cell_setting' value 'Monoclinic' changed to 'monoclinic'
according to '/home/saulius/struct/CIF-dictionaries/cif_core.dic'
dictionary named 'cif_core.dic' version 2.4.1 from 2010-06-29.

Automatic conversion script
Id: cif_fix_enum 1527 2010-12-29 10:47:43Z saulius 
;
_cod_original_sg_symbol_H-M P2(1)/c
_cod_database_code 7052402

loop_
_symmetry_equiv_pos_as_xyz
'x, y, z'
'-x, y+1/2, -z+1/2'
'-x, -y, -z'
'x, -y-1/2, z-1/2'

loop_
_atom_site_label
_atom_site_type_symbol
_atom_site_fract_x
_atom_site_fract_y
_atom_site_fract_z
_atom_site_U_iso_or_equiv
_atom_site_adp_type
_atom_site_occupancy
_atom_site_symmetry_multiplicity
_atom_site_calc_flag
_atom_site_refinement_flags
_atom_site_disorder_assembly
_atom_site_disorder_group
Ag1 Ag 0.31976(3) 0.24517(3) 0.196715(9) 0.03203(12) Uani 1 1 d . . .
Ag2 Ag 0.08318(4) 0.15946(3) 0.116561(9) 0.03447(13) Uani 1 1 d . . .
Ag3 Ag 0.25239(3) 0.44008(3) 0.139648(11) 0.03782(14) Uani 1 1 d . . .
Ag4 Ag 0.07934(4) 0.41153(3) 0.054732(10) 0.04247(14) Uani 1 1 d . . .
C1' C 0.3474(4) 0.2543(3) 0.13120(11) 0.0235(13) Uani 1 1 d . . .
C1 C 0.0939(4) 0.2710(3) 0.17246(12) 0.0246(14) Uani 1 1 d . . .
N2' N 0.2902(3) 0.2906(3) 0.11193(9) 0.0231(11) Uani 1 1 d . . .
N2 N 0.0744(3) 0.2880(3) 0.14663(9) 0.0246(11) Uani 1 1 d . . .
N3' N 0.2156(3) 0.2414(3) 0.09849(9) 0.0243(11) Uani 1 1 d . . .
N3 N 0.0859(3) 0.3719(3) 0.14002(9) 0.0238(11) Uani 1 1 d . . .
C4 C 0.0284(4) 0.3991(3) 0.11931(12) 0.0234(13) Uani 1 1 d . A .
C4' C 0.2011(4) 0.2503(3) 0.07206(12) 0.0248(13) Uani 1 1 d . A .
N11' N 0.3450(3) 0.1462(3) 0.16550(9) 0.0247(11) Uani 1 1 d . . .
N11 N 0.2062(3) 0.3333(3) 0.20801(9) 0.0279(12) Uani 1 1 d . . .
C12 C 0.1142(4) 0.3348(3) 0.19458(11) 0.0239(13) Uani 1 1 d . . .
C12' C 0.3463(4) 0.1640(3) 0.13825(11) 0.0210(13) Uani 1 1 d . . .
C13' C 0.3480(4) 0.1035(3) 0.11819(13) 0.0307(15) Uani 1 1 d . . .
H13A H 0.3487 0.1177 0.0992 0.037 Uiso 1 1 calc R . .
C13 C 0.0427(4) 0.3916(4) 0.20058(13) 0.0356(16) Uani 1 1 d . . .
H13B H -0.0204 0.3918 0.1903 0.043 Uiso 1 1 calc R . .
C14' C 0.3486(4) 0.0212(4) 0.12653(13) 0.0333(15) Uani 1 1 d . . .
H14A H 0.3497 -0.0219 0.1132 0.040 Uiso 1 1 calc R . .
C14 C 0.0646(5) 0.4479(4) 0.22173(13) 0.0354(16) Uani 1 1 d . . .
H14B H 0.0162 0.4862 0.2267 0.043 Uiso 1 1 calc R . .
C15' C 0.3476(4) 0.0028(4) 0.15411(13) 0.0341(16) Uani 1 1 d . . .
H15A H 0.3483 -0.0532 0.1602 0.041 Uiso 1 1 calc R . .
C15 C 0.1586(5) 0.4473(4) 0.23556(12) 0.0374(17) Uani 1 1 d . . .
H15B H 0.1759 0.4863 0.2499 0.045 Uiso 1 1 calc R . .
C16 C 0.2271(4) 0.3902(4) 0.22857(12) 0.0321(15) Uani 1 1 d . . .
H16A H 0.2912 0.3904 0.2384 0.039 Uiso 1 1 calc R . .
C16' C 0.3455(4) 0.0660(3) 0.17283(12) 0.0275(14) Uani 1 1 d . . .
H16B H 0.3443 0.0526 0.1919 0.033 Uiso 1 1 calc R . .
N21 N 0.0938(3) 0.1235(3) 0.16052(9) 0.0246(11) Uani 1 1 d . . .
N21' N 0.3964(3) 0.3838(3) 0.15461(9) 0.0274(12) Uani 1 1 d . . .
C22' C 0.4215(4) 0.3061(3) 0.14817(11) 0.0235(13) Uani 1 1 d . . .
C22 C 0.0949(4) 0.1820(3) 0.18064(12) 0.0237(14) Uani 1 1 d . . .
C23 C 0.0960(4) 0.1590(4) 0.20837(12) 0.0315(15) Uani 1 1 d . . .
H23A H 0.0940 0.2001 0.2223 0.038 Uiso 1 1 calc R . .
C23' C 0.5146(4) 0.2744(3) 0.15667(12) 0.0307(15) Uani 1 1 d . . .
H23B H 0.5309 0.2193 0.1520 0.037 Uiso 1 1 calc R . .
C24 C 0.1000(4) 0.0767(4) 0.21544(13) 0.0363(16) Uani 1 1 d . . .
H24A H 0.1011 0.0606 0.2343 0.044 Uiso 1 1 calc R . .
C24' C 0.5830(4) 0.3226(4) 0.17184(12) 0.0344(16) Uani 1 1 d . . .
H24B H 0.6470 0.3016 0.1777 0.041 Uiso 1 1 calc R . .
C25' C 0.5572(4) 0.4022(4) 0.17852(13) 0.0345(16) Uani 1 1 d . . .
H25A H 0.6032 0.4370 0.1890 0.041 Uiso 1 1 calc R . .
C25 C 0.1024(4) 0.0179(4) 0.19510(14) 0.0395(17) Uani 1 1 d . . .
H25B H 0.1070 -0.0392 0.1996 0.047 Uiso 1 1 calc R . .
C26 C 0.0981(4) 0.0445(4) 0.16780(13) 0.0332(16) Uani 1 1 d . . .
H26A H 0.0982 0.0040 0.1536 0.040 Uiso 1 1 calc R . .
C26' C 0.4641(4) 0.4304(4) 0.16988(13) 0.0360(16) Uani 1 1 d . . .
H26B H 0.4464 0.4849 0.1748 0.043 Uiso 1 1 calc R . .
N31' N 0.2354(3) 0.3755(3) 0.04736(10) 0.0290(12) Uani 1 1 d . A .
N31 N 0.1379(3) 0.5182(3) 0.11554(10) 0.0303(12) Uani 1 1 d . . .
C32' C 0.2688(4) 0.2995(3) 0.05587(11) 0.0222(13) Uani 1 1 d . . .
C32 C 0.0438(4) 0.4875(3) 0.11115(11) 0.0237(14) Uani 1 1 d . . .
C33 C -0.0362(4) 0.5374(3) 0.10235(11) 0.0273(14) Uani 1 1 d . . .
H33A H -0.1010 0.5148 0.0999 0.033 Uiso 1 1 calc R . .
C33' C 0.3602(4) 0.2683(4) 0.05103(11) 0.0275(14) Uani 1 1 d . A .
H33B H 0.3810 0.2152 0.0576 0.033 Uiso 1 1 calc R . .
C34 C -0.0208(5) 0.6203(4) 0.09711(12) 0.0360(16) Uani 1 1 d . . .
H34A H -0.0748 0.6553 0.0910 0.043 Uiso 1 1 calc R . .
C34' C 0.4209(4) 0.3176(4) 0.03613(12) 0.0337(15) Uani 1 1 d . . .
H34B H 0.4835 0.2978 0.0319 0.040 Uiso 1 1 calc R A .
C35 C 0.0736(5) 0.6510(4) 0.10087(13) 0.0367(16) Uani 1 1 d . . .
H35A H 0.0863 0.7076 0.0973 0.044 Uiso 1 1 calc R . .
C35' C 0.3895(5) 0.3944(4) 0.02767(12) 0.0352(16) Uani 1 1 d . A .
H35B H 0.4305 0.4290 0.0178 0.042 Uiso 1 1 calc R . .
C36' C 0.2968(5) 0.4214(4) 0.03360(12) 0.0367(16) Uani 1 1 d . . .
H36A H 0.2759 0.4750 0.0276 0.044 Uiso 1 1 calc R A .
C36 C 0.1495(5) 0.5989(4) 0.10988(13) 0.0362(16) Uani 1 1 d . . .
H36B H 0.2145 0.6211 0.1123 0.043 Uiso 1 1 calc R . .
N41' N 0.0575(3) 0.1588(3) 0.07107(9) 0.0281(12) Uani 1 1 d . A .
N41 N -0.0513(3) 0.3603(3) 0.07498(10) 0.0301(12) Uani 1 1 d . A .
C42 C -0.0519(4) 0.3527(3) 0.10280(12) 0.0288(15) Uani 1 1 d . . .
C42' C 0.1178(4) 0.2057(3) 0.05617(11) 0.0229(13) Uani 1 1 d . . .
C43 C -0.1236(4) 0.3099(3) 0.11521(13) 0.0311(15) Uani 1 1 d . A .
H43A H -0.1199 0.3047 0.1348 0.037 Uiso 1 1 calc R . .
C43' C 0.1034(4) 0.2106(4) 0.02780(12) 0.0311(15) Uani 1 1 d . A .
H43B H 0.1449 0.2446 0.0179 0.037 Uiso 1 1 calc R . .
C44' C 0.0281(4) 0.1658(4) 0.01374(13) 0.0407(17) Uani 1 1 d . . .
H44A H 0.0171 0.1690 -0.0059 0.049 Uiso 1 1 calc R A .
C44 C -0.2011(5) 0.2746(4) 0.09859(14) 0.0398(17) Uani 1 1 d . . .
H44B H -0.2525 0.2462 0.1066 0.048 Uiso 1 1 calc R A .
C45' C -0.0304(5) 0.1167(4) 0.02819(13) 0.0398(17) Uani 1 1 d . A .
H45A H -0.0811 0.0839 0.0188 0.048 Uiso 1 1 calc R . .
C45 C -0.2023(5) 0.2816(4) 0.07027(15) 0.0460(19) Uani 1 1 d . A .
H45B H -0.2547 0.2580 0.0584 0.055 Uiso 1 1 calc R . .
C46 C -0.1260(5) 0.3233(4) 0.05922(13) 0.0409(17) Uani 1 1 d . . .
H46A H -0.1264 0.3259 0.0396 0.049 Uiso 1 1 calc R A .
C46' C -0.0146(4) 0.1156(4) 0.05670(13) 0.0326(15) Uani 1 1 d . . .
H46B H -0.0568 0.0825 0.0667 0.039 Uiso 1 1 calc R A .
N100 N 0.5069(4) 0.2700(3) 0.23432(11) 0.0424(14) Uani 1 1 d D . .
O101 O 0.4831(3) 0.2057(3) 0.22102(9) 0.0496(13) Uani 1 1 d D . .
O102 O 0.4472(3) 0.3296(3) 0.23496(10) 0.0653(15) Uani 1 1 d D . .
O103 O 0.5915(3) 0.2748(3) 0.24709(11) 0.0710(16) Uani 1 1 d D . .
N105 N 0.2940(3) 0.6003(3) 0.17615(10) 0.0339(13) Uani 1 1 d D . .
O106 O 0.2498(3) 0.5381(2) 0.18342(9) 0.0510(13) Uani 1 1 d D . .
O107 O 0.3418(3) 0.5983(3) 0.15510(9) 0.0459(12) Uani 1 1 d D . .
O108 O 0.2898(3) 0.6654(2) 0.19031(9) 0.0492(12) Uani 1 1 d D . .
Ag5 Ag 0.81821(3) 0.83198(3) 0.191431(9) 0.03301(12) Uani 1 1 d . . .
Ag6 Ag 0.59099(4) 0.91506(3) 0.110310(9) 0.03345(12) Uani 1 1 d . . .
Ag7 Ag 0.73871(3) 0.63584(3) 0.136943(10) 0.03522(13) Uani 1 1 d . . .
Ag8 Ag 0.50673(4) 0.66810(3) 0.052466(10) 0.04019(14) Uani 1 1 d . . .
C51' C 0.8418(4) 0.8155(3) 0.12507(11) 0.0229(14) Uani 1 1 d . . .
C51 C 0.5895(4) 0.8109(3) 0.16811(12) 0.0254(14) Uani 1 1 d . . .
N52' N 0.7877(3) 0.7756(3) 0.10613(9) 0.0237(11) Uani 1 1 d . . .
N52 N 0.5692(3) 0.7903(3) 0.14232(9) 0.0214(11) Uani 1 1 d . . .
N53 N 0.5763(3) 0.7073(3) 0.13616(9) 0.0245(11) Uani 1 1 d . . .
N53' N 0.7148(3) 0.8237(3) 0.09096(9) 0.0243(11) Uani 1 1 d . . .
C54 C 0.5083(4) 0.6761(3) 0.11865(11) 0.0238(13) Uani 1 1 d . . .
C54' C 0.6851(4) 0.7970(3) 0.06639(11) 0.0216(13) Uani 1 1 d . . .
N61' N 0.8436(3) 0.9266(3) 0.15831(9) 0.0243(11) Uani 1 1 d . . .
N61 N 0.5973(3) 0.9550(3) 0.15430(9) 0.0249(11) Uani 1 1 d . . .
C62 C 0.5925(4) 0.9002(3) 0.17533(11) 0.0215(13) Uani 1 1 d . . .
C62' C 0.8383(4) 0.9061(3) 0.13089(11) 0.0218(13) Uani 1 1 d . . .
C63' C 0.8336(4) 0.9659(3) 0.11014(12) 0.0301(15) Uani 1 1 d . . .
H63A H 0.8297 0.9506 0.0911 0.036 Uiso 1 1 calc R . .
C63 C 0.5884(4) 0.9246(4) 0.20245(12) 0.0306(15) Uani 1 1 d . . .
H63B H 0.5825 0.8846 0.2166 0.037 Uiso 1 1 calc R . .
C64 C 0.5929(4) 1.0088(4) 0.20891(13) 0.0351(16) Uani 1 1 d . . .
H64A H 0.5913 1.0269 0.2275 0.042 Uiso 1 1 calc R . .
C64' C 0.8347(4) 1.0489(4) 0.11802(13) 0.0330(16) Uani 1 1 d . . .
H64B H 0.8313 1.0909 0.1043 0.040 Uiso 1 1 calc R . .
C65' C 0.8407(4) 1.0701(4) 0.14525(13) 0.0333(16) Uani 1 1 d . . .
H65A H 0.8416 1.1266 0.1507 0.040 Uiso 1 1 calc R . .
C65 C 0.5998(4) 1.0651(4) 0.18790(12) 0.0326(15) Uani 1 1 d . . .
H65B H 0.6034 1.1228 0.1917 0.039 Uiso 1 1 calc R . .
C66 C 0.6013(4) 1.0354(3) 0.16066(13) 0.0291(15) Uani 1 1 d . . .
H66A H 0.6054 1.0744 0.1461 0.035 Uiso 1 1 calc R . .
C66' C 0.8455(4) 1.0075(4) 0.16491(13) 0.0317(15) Uani 1 1 d . . .
H66B H 0.8502 1.0225 0.1840 0.038 Uiso 1 1 calc R . .
N71 N 0.7010(3) 0.7477(3) 0.20404(10) 0.0296(12) Uani 1 1 d . . .
N71' N 0.8873(3) 0.6902(3) 0.15110(10) 0.0280(12) Uani 1 1 d . . .
C72 C 0.6090(4) 0.7480(3) 0.19046(11) 0.0216(13) Uani 1 1 d . . .
C72' C 0.9146(4) 0.7664(3) 0.14288(11) 0.0242(14) Uani 1 1 d . . .
C73 C 0.5375(4) 0.6921(4) 0.19683(12) 0.0321(15) Uani 1 1 d . . .
H73A H 0.4734 0.6931 0.1871 0.038 Uiso 1 1 calc R . .
C73' C 1.0090(4) 0.7979(4) 0.15084(12) 0.0303(15) Uani 1 1 d . . .
H73B H 1.0267 0.8516 0.1451 0.036 Uiso 1 1 calc R . .
C74' C 1.0759(4) 0.7507(4) 0.16705(13) 0.0353(16) Uani 1 1 d . . .
H74A H 1.1408 0.7707 0.1723 0.042 Uiso 1 1 calc R . .
C74 C 0.5609(5) 0.6347(4) 0.21761(13) 0.0373(16) Uani 1 1 d . . .
H74B H 0.5129 0.5957 0.2222 0.045 Uiso 1 1 calc R . .
C75' C 1.0474(4) 0.6733(4) 0.17568(12) 0.0356(16) Uani 1 1 d . . .
H75A H 1.0920 0.6395 0.1870 0.043 Uiso 1 1 calc R . .
C75 C 0.6534(5) 0.6344(4) 0.23148(12) 0.0370(16) Uani 1 1 d . . .
H75B H 0.6699 0.5960 0.2460 0.044 Uiso 1 1 calc R . .
C76' C 0.9528(4) 0.6464(4) 0.16742(13) 0.0339(16) Uani 1 1 d . . .
H76A H 0.9332 0.5937 0.1737 0.041 Uiso 1 1 calc R . .
C76 C 0.7221(5) 0.6904(4) 0.22403(12) 0.0347(16) Uani 1 1 d . . .
H76B H 0.7870 0.6888 0.2333 0.042 Uiso 1 1 calc R . .
N81' N 0.5482(3) 0.8951(3) 0.06523(9) 0.0247(11) Uani 1 1 d . . .
N81 N 0.3990(4) 0.7219(3) 0.07967(10) 0.0317(12) Uani 1 1 d . . .
C82' C 0.6026(4) 0.8424(3) 0.05067(11) 0.0225(13) Uani 1 1 d . . .
C82 C 0.4191(4) 0.7228(3) 0.10741(12) 0.0247(14) Uani 1 1 d . . .
C83' C 0.5845(4) 0.8334(3) 0.02235(12) 0.0291(14) Uani 1 1 d . . .
H83A H 0.6246 0.7973 0.0128 0.035 Uiso 1 1 calc R . .
C83 C 0.3603(4) 0.7664(3) 0.12450(12) 0.0273(14) Uani 1 1 d . . .
H83B H 0.3755 0.7667 0.1441 0.033 Uiso 1 1 calc R . .
C84 C 0.2794(5) 0.8093(4) 0.11226(14) 0.0371(16) Uani 1 1 d . . .
H84A H 0.2382 0.8397 0.1234 0.045 Uiso 1 1 calc R . .
C84' C 0.5082(4) 0.8765(4) 0.00769(13) 0.0354(16) Uani 1 1 d . . .
H84B H 0.4946 0.8704 -0.0118 0.043 Uiso 1 1 calc R . .
C85' C 0.4529(4) 0.9288(4) 0.02253(13) 0.0364(16) Uani 1 1 d . . .
H85A H 0.3995 0.9590 0.0133 0.044 Uiso 1 1 calc R . .
C85 C 0.2588(5) 0.8075(4) 0.08362(14) 0.0420(18) Uani 1 1 d . . .
H85B H 0.2030 0.8359 0.0749 0.050 Uiso 1 1 calc R . .
C86' C 0.4750(4) 0.9371(4) 0.05081(12) 0.0328(15) Uani 1 1 d . . .
H86A H 0.4365 0.9742 0.0605 0.039 Uiso 1 1 calc R . .
C86 C 0.3210(4) 0.7636(4) 0.06807(13) 0.0381(16) Uani 1 1 d . . .
H86B H 0.3078 0.7631 0.0485 0.046 Uiso 1 1 calc R . .
N91' N 0.6678(4) 0.6577(3) 0.04934(10) 0.0320(12) Uani 1 1 d . . .
N91 N 0.6169(3) 0.5584(3) 0.11355(10) 0.0277(12) Uani 1 1 d . . .
C92 C 0.5224(4) 0.5881(3) 0.11026(11) 0.0257(14) Uani 1 1 d . . .
C92' C 0.7291(4) 0.7228(3) 0.05326(11) 0.0271(14) Uani 1 1 d . . .
C93 C 0.4434(4) 0.5385(3) 0.10075(12) 0.0296(15) Uani 1 1 d . . .
H93A H 0.3785 0.5611 0.0985 0.035 Uiso 1 1 calc R . .
C93' C 0.8239(5) 0.7223(4) 0.04616(12) 0.0380(17) Uani 1 1 d . . .
H93B H 0.8637 0.7706 0.0485 0.046 Uiso 1 1 calc R . .
C94' C 0.8613(5) 0.6506(5) 0.03560(13) 0.0485(19) Uani 1 1 d . . .
H94A H 0.9270 0.6492 0.0304 0.058 Uiso 1 1 calc R . .
C95' C 0.8020(6) 0.5812(4) 0.03266(14) 0.051(2) Uani 1 1 d . . .
H95A H 0.8267 0.5305 0.0262 0.061 Uiso 1 1 calc R . .
C96' C 0.7057(5) 0.5874(4) 0.03935(13) 0.0469(19) Uani 1 1 d . . .
H96A H 0.6642 0.5402 0.0368 0.056 Uiso 1 1 calc R . .
C94 C 0.4584(5) 0.4564(4) 0.09453(12) 0.0339(16) Uani 1 1 d . . .
H94B H 0.4044 0.4215 0.0884 0.041 Uiso 1 1 calc R . .
C95 C 0.5538(5) 0.4265(4) 0.09750(12) 0.0397(17) Uani 1 1 d . . .
H95B H 0.5671 0.3705 0.0932 0.048 Uiso 1 1 calc R . .
C96 C 0.6300(5) 0.4792(4) 0.10686(13) 0.0376(16) Uani 1 1 d . . .
H96B H 0.6955 0.4578 0.1086 0.045 Uiso 1 1 calc R . .
N110 N 0.3816(4) 0.6295(4) 0.00134(13) 0.0492(15) Uani 1 1 d . . .
O111 O 0.3270(5) 0.6095(3) -0.01941(13) 0.097(2) Uani 1 1 d . . .
O112 O 0.3948(3) 0.7044(3) 0.00737(9) 0.0482(12) Uani 1 1 d . . .
O113 O 0.4262(4) 0.5766(3) 0.01656(10) 0.0603(14) Uani 1 1 d . . .
N115 N 1.0007(5) 0.8024(4) 0.23067(12) 0.0468(15) Uani 1 1 d . . .
O116 O 0.9789(3) 0.8667(3) 0.21703(9) 0.0515(13) Uani 1 1 d . . .
O117 O 1.0829(4) 0.7964(3) 0.24429(12) 0.0771(18) Uani 1 1 d . . .
O118 O 0.9416(4) 0.7441(3) 0.22983(10) 0.0678(16) Uani 1 1 d . . .
N120 N 0.7939(4) 0.4731(3) 0.17136(11) 0.0326(13) Uani 1 1 d . . .
O121 O 0.7497(3) 0.5354(2) 0.17946(9) 0.0452(12) Uani 1 1 d . . .
O122 O 0.7992(3) 0.4092(3) 0.18647(9) 0.0449(12) Uani 1 1 d . . .
O123 O 0.8326(3) 0.4743(3) 0.14936(10) 0.0503(13) Uani 1 1 d . . .
N125 N 0.5701(4) 0.1481(4) 0.08584(12) 0.0403(14) Uani 1 1 d . . .
O126 O 0.6111(5) 0.0872(4) 0.09529(13) 0.102(2) Uani 1 1 d . . .
O127 O 0.5423(4) 0.2033(4) 0.10015(13) 0.092(2) Uani 1 1 d . . .
O128 O 0.5591(5) 0.1550(4) 0.06128(12) 0.114(2) Uani 1 1 d U . .
N130 N 0.2235(5) 0.0167(4) 0.04121(13) 0.0504(16) Uani 1 1 d . . .
O131 O 0.2379(4) 0.0170(3) 0.06655(10) 0.0641(15) Uani 1 1 d . . .
O132 O 0.1642(5) -0.0364(4) 0.03012(12) 0.106(2) Uani 1 1 d . . .
O133 O 0.2661(4) 0.0640(3) 0.02641(12) 0.0722(17) Uani 1 1 d . . .
N135 N 0.0949(11) 0.5996(7) 0.0136(3) 0.138(4) Uani 0.627(6) 1 d PDU A 1
O13 O 0.1076(10) 0.5601(8) 0.0361(2) 0.113(5) Uani 0.627(6) 1 d PDU A 1
O14 O 0.0324(6) 0.5754(6) -0.00665(18) 0.097(3) Uani 0.627(6) 1 d PDU . 1
O15 O 0.1137(12) 0.6769(7) 0.0172(3) 0.154(5) Uani 0.627(6) 1 d PDU A 1
N140 N 0.1500(10) 0.6082(9) 0.0393(3) 0.068(4) Uani 0.373(6) 1 d PDU A 2
O13' O 0.0798(10) 0.5606(9) 0.0434(3) 0.055(4) Uani 0.373(6) 1 d PDU A 2
O14' O 0.1304(12) 0.6827(9) 0.0312(4) 0.088(5) Uani 0.373(6) 1 d PDU A 2
O15' O 0.2276(9) 0.5947(8) 0.0555(3) 0.091(5) Uani 0.373(6) 1 d PDU A 2
O140 O 0.1976(3) 0.9415(3) 0.25643(9) 0.0593(14) Uani 1 1 d . B 3
H14C H 0.1962 0.9292 0.2724 0.089 Uiso 1 1 d R B 3
H14D H 0.1710 0.9008 0.2498 0.089 Uiso 1 1 d R B 3
O142 O 0.3007(3) 0.6264(3) 0.24709(9) 0.0585(14) Uani 1 1 d . C 3
H14E H 0.2942 0.6321 0.2306 0.088 Uiso 1 1 d R C 3
H14F H 0.3210 0.6694 0.2533 0.088 Uiso 1 1 d R C 3
O144 O 0.0979(4) -0.0374(3) 0.10574(10) 0.0540(14) Uani 1 1 d . D 3
H14G H 0.1388 -0.0192 0.0966 0.081 Uiso 1 1 d R D 3
H14H H 0.059(5) -0.063(4) 0.0945(14) 0.06(3) Uiso 1 1 d . . .
O146 O 0.8146(3) 0.9267(3) 0.03120(9) 0.0536(13) Uani 1 1 d . E 3
H14I H 0.8417 0.8929 0.0411 0.080 Uiso 1 1 d R E 3
H14J H 0.8062 0.9387 0.0151 0.080 Uiso 1 1 d R E 3
O148 O 0.1305(4) 0.6384(3) 0.27250(10) 0.0717(16) Uani 1 1 d . F 3
H14K H 0.0851 0.6594 0.2633 0.108 Uiso 1 1 d R F 3
H14L H 0.1824 0.6302 0.2664 0.108 Uiso 1 1 d R F 3
O150 O 0.8425(4) 0.2379(3) 0.17990(10) 0.0767(17) Uani 1 1 d . G 3
H15C H 0.8314 0.2865 0.1812 0.115 Uiso 1 1 d R G 3
H15D H 0.8483 0.2147 0.1947 0.115 Uiso 1 1 d R G 3
O152 O 0.3246(4) 0.8373(3) 0.18748(10) 0.089(2) Uani 1 1 d . H 3
H15E H 0.3282 0.8650 0.2013 0.133 Uiso 1 1 d R H 3
H15F H 0.3270 0.7928 0.1946 0.133 Uiso 1 1 d R H 3
O154 O 0.3712(4) 0.9474(3) 0.23327(10) 0.0704(16) Uani 1 1 d . I 3
H15G H 0.3877 0.9020 0.2382 0.106 Uiso 1 1 d R I 3
H15H H 0.4097 0.9723 0.2436 0.106 Uiso 1 1 d R I 3
O156 O 0.9997(4) 0.8950(3) 0.05737(10) 0.0831(18) Uani 1 1 d . J 3
H15I H 0.9956 0.8592 0.0689 0.125 Uiso 1 1 d R J 3
H15J H 0.9493 0.9139 0.0501 0.125 Uiso 1 1 d R J 3
O158 O 0.7415(4) 0.0656(3) 0.04994(11) 0.0805(18) Uani 1 1 d . K 3
H15K H 0.7380 0.0959 0.0369 0.121 Uiso 1 1 d R K 3
H15L H 0.6867 0.0633 0.0546 0.121 Uiso 1 1 d R K 3
O160 O 0.7524(4) 0.1800(4) 0.00802(11) 0.096(2) Uani 1 1 d . L 3
H16C H 0.7914 0.2034 -0.0007 0.144 Uiso 1 1 d R L 3
H16D H 0.7095 0.2143 0.0058 0.144 Uiso 1 1 d R L 3

loop_
_atom_site_aniso_label
_atom_site_aniso_U_11
_atom_site_aniso_U_22
_atom_site_aniso_U_33
_atom_site_aniso_U_23
_atom_site_aniso_U_13
_atom_site_aniso_U_12
Ag1 0.0317(3) 0.0333(3) 0.0312(3) -0.0056(2) 0.0034(2) 0.0031(2)
Ag2 0.0435(3) 0.0366(3) 0.0231(3) 0.0009(2) 0.0028(2) -0.0118(2)
Ag3 0.0276(3) 0.0255(3) 0.0579(3) -0.0036(2) -0.0085(2) 0.0039(2)
Ag4 0.0377(3) 0.0502(3) 0.0403(3) 0.0001(3) 0.0077(2) 0.0122(3)
C1' 0.027(3) 0.023(3) 0.022(3) -0.008(3) 0.009(3) 0.003(3)
C1 0.017(3) 0.029(4) 0.028(4) 0.002(3) -0.001(3) -0.001(3)
N2' 0.021(3) 0.019(3) 0.028(3) -0.001(2) -0.001(2) -0.005(2)
N2 0.026(3) 0.022(3) 0.025(3) -0.002(2) -0.001(2) 0.001(2)
N3' 0.029(3) 0.018(3) 0.025(3) -0.001(2) -0.001(2) -0.004(2)
N3 0.022(3) 0.022(3) 0.027(3) 0.000(2) 0.001(2) 0.001(2)
C4 0.020(3) 0.020(3) 0.031(3) -0.001(3) 0.006(3) 0.005(3)
C4' 0.025(3) 0.019(3) 0.029(4) -0.002(3) -0.002(3) 0.004(3)
N11' 0.021(3) 0.028(3) 0.025(3) 0.002(2) 0.002(2) 0.002(2)
N11 0.028(3) 0.029(3) 0.025(3) -0.005(2) -0.001(2) 0.001(2)
C12 0.031(4) 0.027(3) 0.014(3) 0.004(3) 0.005(3) 0.000(3)
C12' 0.023(3) 0.020(3) 0.019(3) 0.000(3) -0.005(2) -0.001(3)
C13' 0.033(4) 0.025(4) 0.033(4) 0.000(3) -0.002(3) 0.001(3)
C13 0.034(4) 0.036(4) 0.038(4) -0.001(3) 0.010(3) 0.006(3)
C14' 0.037(4) 0.024(4) 0.039(4) -0.006(3) -0.002(3) 0.001(3)
C14 0.040(4) 0.027(4) 0.040(4) -0.007(3) 0.006(3) 0.004(3)
C15' 0.032(4) 0.022(4) 0.046(4) 0.007(3) -0.006(3) -0.003(3)
C15 0.065(5) 0.022(4) 0.027(4) -0.012(3) 0.013(4) -0.003(3)
C16 0.033(4) 0.035(4) 0.026(4) -0.007(3) -0.006(3) -0.008(3)
C16' 0.032(4) 0.024(4) 0.025(3) 0.006(3) -0.001(3) -0.001(3)
N21 0.030(3) 0.021(3) 0.022(3) 0.002(2) 0.000(2) -0.007(2)
N21' 0.026(3) 0.024(3) 0.032(3) -0.001(2) 0.000(2) 0.004(2)
C22' 0.028(4) 0.016(3) 0.026(3) 0.001(3) 0.002(3) -0.001(3)
C22 0.022(3) 0.022(3) 0.029(3) 0.003(3) 0.007(3) 0.002(3)
C23 0.042(4) 0.027(4) 0.026(3) 0.003(3) 0.007(3) 0.001(3)
C23' 0.033(4) 0.019(3) 0.040(4) -0.001(3) 0.000(3) 0.001(3)
C24 0.048(4) 0.031(4) 0.030(4) 0.006(3) 0.008(3) -0.003(3)
C24' 0.028(4) 0.037(4) 0.037(4) 0.004(3) -0.003(3) -0.006(3)
C25' 0.027(4) 0.031(4) 0.044(4) -0.010(3) -0.007(3) -0.012(3)
C25 0.043(4) 0.025(4) 0.051(5) 0.017(3) 0.012(4) -0.001(3)
C26 0.036(4) 0.027(4) 0.038(4) 0.003(3) 0.007(3) -0.007(3)
C26' 0.036(4) 0.022(4) 0.048(4) -0.013(3) -0.003(3) -0.002(3)
N31' 0.033(3) 0.025(3) 0.029(3) 0.004(2) 0.000(2) 0.004(2)
N31 0.024(3) 0.027(3) 0.040(3) 0.003(2) 0.002(2) 0.004(2)
C32' 0.026(3) 0.025(3) 0.015(3) -0.001(3) -0.004(3) -0.002(3)
C32 0.029(4) 0.027(3) 0.015(3) -0.004(3) 0.003(3) 0.003(3)
C33 0.027(4) 0.025(4) 0.029(4) -0.002(3) 0.002(3) 0.002(3)
C33' 0.026(3) 0.030(4) 0.027(3) 0.005(3) 0.001(3) 0.000(3)
C34 0.048(4) 0.028(4) 0.032(4) 0.002(3) 0.002(3) 0.011(3)
C34' 0.027(4) 0.037(4) 0.039(4) -0.001(3) 0.014(3) 0.006(3)
C35 0.046(4) 0.016(3) 0.048(4) 0.005(3) 0.007(3) 0.007(3)
C35' 0.045(4) 0.035(4) 0.028(4) 0.005(3) 0.015(3) -0.012(3)
C36' 0.046(4) 0.025(4) 0.040(4) 0.013(3) 0.010(3) -0.004(3)
C36 0.039(4) 0.024(4) 0.046(4) 0.001(3) 0.006(3) -0.001(3)
N41' 0.027(3) 0.035(3) 0.021(3) -0.002(2) 0.003(2) 0.000(2)
N41 0.032(3) 0.033(3) 0.025(3) -0.001(2) 0.000(2) 0.007(2)
C42 0.031(4) 0.023(3) 0.031(4) -0.002(3) -0.002(3) 0.007(3)
C42' 0.027(3) 0.016(3) 0.025(3) 0.001(3) -0.001(3) 0.007(3)
C43 0.033(4) 0.028(4) 0.032(4) -0.001(3) 0.004(3) -0.003(3)
C43' 0.032(4) 0.033(4) 0.027(4) -0.001(3) -0.001(3) -0.006(3)
C44' 0.038(4) 0.055(5) 0.029(4) -0.009(4) 0.003(3) -0.002(4)
C44 0.035(4) 0.028(4) 0.055(5) -0.001(3) 0.000(4) -0.003(3)
C45' 0.036(4) 0.047(4) 0.036(4) -0.013(3) -0.003(3) -0.006(3)
C45 0.039(4) 0.041(4) 0.053(5) -0.006(4) -0.016(4) 0.001(3)
C46 0.047(5) 0.049(5) 0.025(4) -0.003(3) -0.006(3) 0.003(4)
C46' 0.028(4) 0.030(4) 0.039(4) -0.004(3) 0.002(3) -0.008(3)
N100 0.040(4) 0.053(4) 0.034(3) 0.002(3) 0.003(3) 0.000(3)
O101 0.053(3) 0.055(3) 0.040(3) -0.016(3) 0.004(2) -0.005(3)
O102 0.065(4) 0.066(4) 0.066(4) -0.001(3) 0.012(3) 0.031(3)
O103 0.049(3) 0.069(4) 0.088(4) -0.009(3) -0.030(3) -0.003(3)
N105 0.029(3) 0.028(3) 0.043(4) 0.002(3) -0.002(3) 0.002(3)
O106 0.068(3) 0.029(3) 0.059(3) 0.000(2) 0.025(3) -0.011(2)
O107 0.047(3) 0.046(3) 0.048(3) 0.006(2) 0.018(2) -0.004(2)
O108 0.050(3) 0.030(3) 0.066(3) -0.018(3) -0.001(3) 0.002(2)
Ag5 0.0322(3) 0.0341(3) 0.0329(3) 0.0062(2) 0.0040(2) -0.0041(2)
Ag6 0.0456(3) 0.0318(3) 0.0232(3) -0.0018(2) 0.0046(2) 0.0109(2)
Ag7 0.0288(3) 0.0249(3) 0.0502(3) 0.0031(2) -0.0051(2) -0.0022(2)
Ag8 0.0451(3) 0.0414(3) 0.0348(3) -0.0003(2) 0.0073(2) 0.0024(3)
C51' 0.025(3) 0.024(3) 0.021(3) 0.003(3) 0.011(3) 0.007(3)
C51 0.017(3) 0.030(4) 0.028(4) 0.000(3) 0.000(3) 0.003(3)
N52' 0.023(3) 0.020(3) 0.027(3) -0.001(2) 0.000(2) 0.007(2)
N52 0.018(3) 0.019(3) 0.027(3) 0.000(2) -0.001(2) 0.002(2)
N53 0.032(3) 0.019(3) 0.023(3) -0.003(2) 0.007(2) 0.004(2)
N53' 0.029(3) 0.020(3) 0.024(3) 0.003(2) 0.001(2) 0.000(2)
C54 0.028(4) 0.026(3) 0.018(3) 0.002(3) 0.004(3) -0.004(3)
C54' 0.018(3) 0.021(3) 0.026(3) -0.003(3) 0.007(3) 0.002(2)
N61' 0.023(3) 0.019(3) 0.031(3) -0.005(2) 0.002(2) -0.003(2)
N61 0.028(3) 0.019(3) 0.028(3) -0.003(2) 0.006(2) 0.002(2)
C62 0.015(3) 0.023(3) 0.026(3) -0.003(3) 0.000(3) -0.001(2)
C62' 0.020(3) 0.020(3) 0.026(3) -0.006(3) 0.003(3) 0.003(3)
C63' 0.036(4) 0.024(4) 0.032(4) 0.006(3) 0.011(3) 0.006(3)
C63 0.037(4) 0.025(4) 0.031(4) 0.001(3) 0.007(3) -0.002(3)
C64 0.041(4) 0.032(4) 0.032(4) -0.016(3) 0.006(3) 0.001(3)
C64' 0.035(4) 0.022(4) 0.044(4) 0.008(3) 0.009(3) 0.002(3)
C65' 0.034(4) 0.015(3) 0.053(4) -0.003(3) 0.012(3) -0.001(3)
C65 0.037(4) 0.023(4) 0.037(4) -0.004(3) 0.003(3) 0.009(3)
C66 0.028(4) 0.021(3) 0.039(4) -0.003(3) 0.007(3) 0.003(3)
C66' 0.025(4) 0.037(4) 0.033(4) -0.006(3) 0.000(3) 0.002(3)
N71 0.026(3) 0.025(3) 0.037(3) 0.002(2) -0.001(2) -0.002(2)
N71' 0.028(3) 0.022(3) 0.033(3) 0.000(2) 0.002(2) 0.002(2)
C72 0.023(3) 0.024(3) 0.018(3) -0.005(3) 0.000(3) 0.001(3)
C72' 0.031(4) 0.023(3) 0.019(3) -0.003(3) 0.007(3) -0.001(3)
C73 0.031(4) 0.031(4) 0.034(4) 0.002(3) 0.003(3) -0.003(3)
C73' 0.026(4) 0.024(3) 0.041(4) 0.000(3) 0.005(3) -0.004(3)
C74' 0.022(4) 0.038(4) 0.045(4) -0.005(3) 0.001(3) -0.005(3)
C74 0.049(4) 0.026(4) 0.038(4) 0.007(3) 0.011(3) -0.014(3)
C75' 0.035(4) 0.038(4) 0.033(4) 0.002(3) -0.004(3) 0.010(3)
C75 0.054(5) 0.031(4) 0.026(4) 0.006(3) 0.003(3) 0.003(3)
C76' 0.029(4) 0.028(4) 0.044(4) 0.010(3) -0.002(3) 0.000(3)
C76 0.035(4) 0.036(4) 0.031(4) 0.007(3) -0.008(3) 0.001(3)
N81' 0.026(3) 0.024(3) 0.024(3) 0.000(2) 0.001(2) 0.001(2)
N81 0.035(3) 0.033(3) 0.027(3) -0.001(2) 0.002(2) 0.006(2)
C82' 0.022(3) 0.020(3) 0.025(3) -0.003(3) 0.003(3) 0.000(3)
C82 0.026(3) 0.020(3) 0.028(3) 0.001(3) -0.001(3) -0.005(3)
C83' 0.036(4) 0.023(3) 0.030(4) -0.004(3) 0.007(3) 0.007(3)
C83 0.030(4) 0.017(3) 0.035(4) -0.003(3) 0.003(3) -0.006(3)
C84 0.037(4) 0.021(4) 0.053(5) -0.007(3) 0.005(3) 0.001(3)
C84' 0.046(4) 0.032(4) 0.027(4) 0.002(3) -0.005(3) 0.000(3)
C85' 0.037(4) 0.033(4) 0.037(4) 0.008(3) -0.011(3) 0.010(3)
C85 0.035(4) 0.037(4) 0.052(5) 0.008(3) -0.007(4) 0.012(3)
C86' 0.035(4) 0.028(4) 0.036(4) -0.004(3) 0.002(3) 0.008(3)
C86 0.036(4) 0.041(4) 0.035(4) 0.006(3) -0.009(3) 0.009(3)
N91' 0.041(3) 0.020(3) 0.035(3) -0.003(2) 0.001(2) 0.006(2)
N91 0.033(3) 0.014(3) 0.035(3) 0.000(2) -0.001(2) 0.001(2)
C92 0.031(4) 0.018(3) 0.029(3) 0.000(3) 0.008(3) -0.007(3)
C92' 0.035(4) 0.024(3) 0.022(3) -0.003(3) -0.002(3) 0.010(3)
C93 0.029(4) 0.026(4) 0.033(4) -0.007(3) 0.002(3) -0.004(3)
C93' 0.038(4) 0.043(4) 0.034(4) -0.003(3) 0.007(3) 0.010(3)
C94' 0.051(5) 0.064(5) 0.030(4) -0.006(4) 0.003(3) 0.026(4)
C95' 0.061(5) 0.042(5) 0.049(5) -0.013(4) 0.000(4) 0.029(4)
C96' 0.066(5) 0.025(4) 0.046(4) -0.011(3) -0.015(4) 0.007(4)
C94 0.040(4) 0.028(4) 0.033(4) -0.007(3) 0.001(3) -0.006(3)
C95 0.060(5) 0.018(4) 0.039(4) -0.007(3) 0.000(4) -0.003(3)
C96 0.039(4) 0.020(4) 0.053(4) -0.005(3) 0.002(3) 0.006(3)
N110 0.057(4) 0.039(4) 0.050(4) 0.006(3) -0.002(3) -0.013(3)
O111 0.122(5) 0.064(4) 0.091(5) -0.014(4) -0.051(4) -0.015(4)
O112 0.063(3) 0.035(3) 0.045(3) 0.001(2) -0.003(2) -0.011(2)
O113 0.077(4) 0.037(3) 0.065(4) 0.013(3) -0.001(3) -0.003(3)
N115 0.045(4) 0.064(5) 0.033(4) 0.001(3) 0.012(3) -0.003(4)
O116 0.047(3) 0.061(3) 0.045(3) 0.017(3) -0.005(2) -0.003(3)
O117 0.055(4) 0.074(4) 0.093(5) 0.001(3) -0.040(3) 0.005(3)
O118 0.070(4) 0.066(4) 0.070(4) 0.006(3) 0.014(3) -0.035(3)
N120 0.032(3) 0.024(3) 0.042(4) 0.001(3) 0.003(3) -0.008(3)
O121 0.053(3) 0.025(3) 0.061(3) -0.002(2) 0.017(3) 0.009(2)
O122 0.044(3) 0.027(3) 0.061(3) 0.015(2) -0.005(2) -0.002(2)
O123 0.058(3) 0.050(3) 0.045(3) -0.008(2) 0.018(3) -0.002(2)
N125 0.043(4) 0.048(4) 0.030(3) 0.003(3) 0.005(3) 0.002(3)
O126 0.122(6) 0.079(5) 0.111(5) 0.039(4) 0.032(4) 0.037(4)
O127 0.089(5) 0.085(5) 0.108(5) -0.051(4) 0.037(4) 0.003(4)
O128 0.117(5) 0.169(6) 0.053(4) 0.007(4) -0.007(4) 0.088(4)
N130 0.048(4) 0.060(5) 0.043(4) -0.005(4) 0.005(3) 0.016(3)
O131 0.064(4) 0.094(4) 0.033(3) -0.015(3) -0.005(3) 0.008(3)
O132 0.107(5) 0.156(7) 0.054(4) -0.036(4) 0.001(4) -0.053(5)
O133 0.063(4) 0.077(4) 0.081(4) 0.028(3) 0.026(3) 0.016(3)
N135 0.150(7) 0.136(7) 0.132(7) 0.019(6) 0.034(6) 0.022(7)
O13 0.129(8) 0.117(7) 0.095(7) 0.011(6) 0.013(6) 0.065(6)
O14 0.073(6) 0.140(7) 0.079(6) 0.020(5) 0.014(4) 0.044(5)
O15 0.156(9) 0.157(7) 0.150(9) 0.008(6) 0.023(7) -0.022(7)
N140 0.058(7) 0.071(7) 0.076(8) -0.025(6) 0.013(6) -0.003(6)
O13' 0.072(7) 0.047(6) 0.054(7) 0.005(6) 0.038(6) 0.028(5)
O14' 0.078(8) 0.122(8) 0.062(8) 0.028(7) -0.005(7) -0.037(6)
O15' 0.091(7) 0.081(8) 0.100(9) -0.018(7) 0.013(6) 0.010(6)
O140 0.070(4) 0.062(3) 0.043(3) 0.006(3) -0.011(3) -0.002(3)
O142 0.060(3) 0.062(3) 0.053(3) 0.010(3) 0.000(3) -0.004(3)
O144 0.064(4) 0.057(4) 0.041(3) -0.016(3) 0.005(3) 0.005(3)
O146 0.059(3) 0.054(3) 0.047(3) 0.013(2) 0.005(2) 0.003(3)
O148 0.075(4) 0.066(4) 0.078(4) 0.008(3) 0.028(3) 0.005(3)
O150 0.124(5) 0.043(3) 0.067(4) -0.010(3) 0.025(3) 0.013(3)
O152 0.171(6) 0.039(3) 0.057(4) 0.012(3) 0.018(4) -0.019(4)
O154 0.110(4) 0.036(3) 0.071(4) 0.003(3) 0.035(3) 0.011(3)
O156 0.076(4) 0.103(5) 0.065(4) -0.031(3) -0.021(3) 0.019(3)
O158 0.065(4) 0.091(4) 0.089(4) -0.021(3) 0.023(3) 0.025(3)
O160 0.081(4) 0.142(6) 0.061(4) -0.021(4) -0.015(3) 0.033(4)

loop_
_atom_type_symbol
_atom_type_description
_atom_type_scat_dispersion_real
_atom_type_scat_dispersion_imag
_atom_type_scat_source
C C 0.0033 0.0016 'International Tables Vol C Tables 4.2.6.8 and 6.1.1.4'
H H 0.0000 0.0000 'International Tables Vol C Tables 4.2.6.8 and 6.1.1.4'
N N 0.0061 0.0033 'International Tables Vol C Tables 4.2.6.8 and 6.1.1.4'
O O 0.0106 0.0060 'International Tables Vol C Tables 4.2.6.8 and 6.1.1.4'
Ag Ag -0.8971 1.1015 'International Tables Vol C Tables 4.2.6.8 and 6.1.1.4'

loop_
_geom_angle_atom_site_label_1
_geom_angle_atom_site_label_2
_geom_angle_atom_site_label_3
_geom_angle
_geom_angle_site_symmetry_1
_geom_angle_site_symmetry_3
_geom_angle_publ_flag
N11 Ag1 N11' 141.35(16) . . ?
N11 Ag1 O101 131.25(15) . . ?
N11' Ag1 O101 87.10(15) . . ?
N41' Ag2 N21 163.57(17) . . ?
N41' Ag2 N3' 72.33(16) . . ?
N21 Ag2 N3' 120.35(15) . . ?
N41' Ag2 N2 124.46(16) . . ?
N21 Ag2 N2 70.36(16) . . ?
N3' Ag2 N2 80.86(14) . . ?
N21' Ag3 N31 161.47(17) . . ?
N21' Ag3 N3 125.70(16) . . ?
N31 Ag3 N3 70.82(16) . . ?
N31' Ag4 N41 139.49(17) . . ?
N31' Ag4 O13' 101.2(3) . . ?
N41 Ag4 O13' 118.1(3) . . ?
N31' Ag4 O14 110.2(2) . 3_565 ?
N41 Ag4 O14 90.2(2) . 3_565 ?
O13' Ag4 O14 75.0(4) . 3_565 ?
N2' C1' C22' 117.9(5) . . ?
N2' C1' C12' 125.9(5) . . ?
C22' C1' C12' 116.2(5) . . ?
N2 C1 C22 117.5(5) . . ?
N2 C1 C12 123.9(5) . . ?
C22 C1 C12 118.6(5) . . ?
C1' N2' N3' 115.8(4) . . ?
C1 N2 N3 114.3(5) . . ?
C1 N2 Ag2 111.5(4) . . ?
N3 N2 Ag2 130.1(3) . . ?
C4' N3' N2' 115.8(5) . . ?
C4' N3' Ag2 111.6(4) . . ?
N2' N3' Ag2 131.4(3) . . ?
C4 N3 N2 115.8(5) . . ?
C4 N3 Ag3 108.8(4) . . ?
N2 N3 Ag3 122.9(3) . . ?
N3 C4 C42 127.1(5) . . ?
N3 C4 C32 116.2(5) . . ?
C42 C4 C32 116.7(5) . . ?
N3' C4' C42' 119.7(5) . . ?
N3' C4' C32' 122.7(5) . . ?
C42' C4' C32' 117.4(5) . . ?
C16' N11' C12' 117.6(5) . . ?
C16' N11' Ag1 120.3(4) . . ?
C12' N11' Ag1 121.4(4) . . ?
C12 N11 C16 117.2(5) . . ?
C12 N11 Ag1 121.8(4) . . ?
C16 N11 Ag1 120.9(4) . . ?
N11 C12 C13 122.9(5) . . ?
N11 C12 C1 115.6(5) . . ?
C13 C12 C1 121.5(5) . . ?
N11' C12' C13' 122.6(5) . . ?
N11' C12' C1' 115.6(5) . . ?
C13' C12' C1' 121.9(5) . . ?
C12' C13' C14' 118.3(6) . . ?
C12' C13' H13A 120.9 . . ?
C14' C13' H13A 120.9 . . ?
C14 C13 C12 119.2(6) . . ?
C14 C13 H13B 120.4 . . ?
C12 C13 H13B 120.4 . . ?
C15' C14' C13' 119.4(6) . . ?
C15' C14' H14A 120.3 . . ?
C13' C14' H14A 120.3 . . ?
C13 C14 C15 118.4(6) . . ?
C13 C14 H14B 120.8 . . ?
C15 C14 H14B 120.8 . . ?
C16' C15' C14' 119.1(6) . . ?
C16' C15' H15A 120.4 . . ?
C14' C15' H15A 120.4 . . ?
C16 C15 C14 120.0(6) . . ?
C16 C15 H15B 120.0 . . ?
C14 C15 H15B 120.0 . . ?
N11 C16 C15 122.2(6) . . ?
N11 C16 H16A 118.9 . . ?
C15 C16 H16A 118.9 . . ?
N11' C16' C15' 123.0(5) . . ?
N11' C16' H16B 118.5 . . ?
C15' C16' H16B 118.5 . . ?
C26 N21 C22 118.9(5) . . ?
C26 N21 Ag2 120.7(4) . . ?
C22 N21 Ag2 120.4(4) . . ?
C22' N21' C26' 118.2(5) . . ?
C22' N21' Ag3 122.9(4) . . ?
C26' N21' Ag3 118.8(4) . . ?
N21' C22' C23' 121.2(5) . . ?
N21' C22' C1' 118.7(5) . . ?
C23' C22' C1' 120.1(5) . . ?
N21 C22 C23 120.4(5) . . ?
N21 C22 C1 118.8(5) . . ?
C23 C22 C1 120.8(5) . . ?
C24 C23 C22 119.7(6) . . ?
C24 C23 H23A 120.2 . . ?
C22 C23 H23A 120.2 . . ?
C24' C23' C22' 120.0(6) . . ?
C24' C23' H23B 120.0 . . ?
C22' C23' H23B 120.0 . . ?
C25 C24 C23 119.7(6) . . ?
C25 C24 H24A 120.2 . . ?
C23 C24 H24A 120.2 . . ?
C23' C24' C25' 118.7(6) . . ?
C23' C24' H24B 120.6 . . ?
C25' C24' H24B 120.6 . . ?
C26' C25' C24' 119.1(5) . . ?
C26' C25' H25A 120.4 . . ?
C24' C25' H25A 120.4 . . ?
C24 C25 C26 118.0(6) . . ?
C24 C25 H25B 121.0 . . ?
C26 C25 H25B 121.0 . . ?
N21 C26 C25 123.3(6) . . ?
N21 C26 H26A 118.4 . . ?
C25 C26 H26A 118.4 . . ?
N21' C26' C25' 122.7(5) . . ?
N21' C26' H26B 118.7 . . ?
C25' C26' H26B 118.7 . . ?
C36' N31' C32' 116.4(5) . . ?
C36' N31' Ag4 125.1(4) . . ?
C32' N31' Ag4 118.4(4) . . ?
C36 N31 C32 116.5(5) . . ?
C36 N31 Ag3 124.2(4) . . ?
C32 N31 Ag3 117.9(4) . . ?
N31' C32' C33' 123.9(5) . . ?
N31' C32' C4' 115.8(5) . . ?
C33' C32' C4' 120.3(5) . . ?
N31 C32 C33 122.0(5) . . ?
N31 C32 C4 117.0(5) . . ?
C33 C32 C4 120.6(5) . . ?
C34 C33 C32 119.5(6) . . ?
C34 C33 H33A 120.3 . . ?
C32 C33 H33A 120.3 . . ?
C32' C33' C34' 117.7(5) . . ?
C32' C33' H33B 121.1 . . ?
C34' C33' H33B 121.1 . . ?
C35 C34 C33 118.8(6) . . ?
C35 C34 H34A 120.6 . . ?
C33 C34 H34A 120.6 . . ?
C35' C34' C33' 119.5(5) . . ?
C35' C34' H34B 120.3 . . ?
C33' C34' H34B 120.3 . . ?
C34 C35 C36 119.0(6) . . ?
C34 C35 H35A 120.5 . . ?
C36 C35 H35A 120.5 . . ?
C34' C35' C36' 119.2(5) . . ?
C34' C35' H35B 120.4 . . ?
C36' C35' H35B 120.4 . . ?
N31' C36' C35' 123.4(6) . . ?
N31' C36' H36A 118.3 . . ?
C35' C36' H36A 118.3 . . ?
N31 C36 C35 124.2(6) . . ?
N31 C36 H36B 117.9 . . ?
C35 C36 H36B 117.9 . . ?
C46' N41' C42' 117.2(5) . . ?
C46' N41' Ag2 124.1(4) . . ?
C42' N41' Ag2 118.7(4) . . ?
C46 N41 C42 116.6(5) . . ?
C46 N41 Ag4 119.6(4) . . ?
C42 N41 Ag4 122.9(4) . . ?
N41 C42 C43 123.5(5) . . ?
N41 C42 C4 114.5(5) . . ?
C43 C42 C4 121.9(5) . . ?
N41' C42' C43' 121.6(5) . . ?
N41' C42' C4' 117.2(5) . . ?
C43' C42' C4' 121.2(5) . . ?
C42 C43 C44 118.8(6) . . ?
C42 C43 H43A 120.6 . . ?
C44 C43 H43A 120.6 . . ?
C42' C43' C44' 119.5(6) . . ?
C42' C43' H43B 120.2 . . ?
C44' C43' H43B 120.2 . . ?
C45' C44' C43' 119.5(6) . . ?
C45' C44' H44A 120.2 . . ?
C43' C44' H44A 120.2 . . ?
C45 C44 C43 118.8(6) . . ?
C45 C44 H44B 120.6 . . ?
C43 C44 H44B 120.6 . . ?
C44' C45' C46' 118.8(6) . . ?
C44' C45' H45A 120.6 . . ?
C46' C45' H45A 120.6 . . ?
C44 C45 C46 119.2(6) . . ?
C44 C45 H45B 120.4 . . ?
C46 C45 H45B 120.4 . . ?
N41 C46 C45 123.1(6) . . ?
N41 C46 H46A 118.5 . . ?
C45 C46 H46A 118.5 . . ?
N41' C46' C45' 123.3(6) . . ?
N41' C46' H46B 118.4 . . ?
C45' C46' H46B 118.4 . . ?
O102 N100 O103 120.1(5) . . ?
O102 N100 O101 120.9(5) . . ?
O103 N100 O101 119.0(5) . . ?
N100 O101 Ag1 101.8(3) . . ?
O106 N105 O107 120.7(5) . . ?
O106 N105 O108 118.2(5) . . ?
O107 N105 O108 121.0(5) . . ?
N71 Ag5 N61' 140.29(16) . . ?
N71 Ag5 O116 128.49(16) . . ?
N61' Ag5 O116 90.84(16) . . ?
N61 Ag6 N81' 164.75(16) . . ?
N61 Ag6 N53' 124.72(16) . . ?
N81' Ag6 N53' 70.53(15) . . ?
N61 Ag6 N52 69.27(15) . . ?
N81' Ag6 N52 116.27(15) . . ?
N53' Ag6 N52 83.34(14) . . ?
N71' Ag7 N91 162.04(17) . . ?
N71' Ag7 N53 126.31(16) . . ?
N91 Ag7 N53 69.39(16) . . ?
N91' Ag8 N81 140.96(17) . . ?
N91' Ag8 O113 106.30(17) . . ?
N81 Ag8 O113 112.27(17) . . ?
N52' C51' C72' 116.7(5) . . ?
N52' C51' C62' 126.7(5) . . ?
C72' C51' C62' 116.6(5) . . ?
N52 C51 C62 118.4(5) . . ?
N52 C51 C72 122.1(5) . . ?
C62 C51 C72 119.5(5) . . ?
C51' N52' N53' 114.7(4) . . ?
C51 N52 N53 116.5(5) . . ?
C51 N52 Ag6 110.7(4) . . ?
N53 N52 Ag6 128.0(3) . . ?
C54 N53 N52 117.4(5) . . ?
C54 N53 Ag7 113.9(4) . . ?
N52 N53 Ag7 121.9(3) . . ?
C54' N53' N52' 115.9(4) . . ?
C54' N53' Ag6 112.5(3) . . ?
N52' N53' Ag6 126.7(3) . . ?
N53 C54 C82 123.3(5) . . ?
N53 C54 C92 116.5(5) . . ?
C82 C54 C92 120.2(5) . . ?
N53' C54' C82' 117.3(5) . . ?
N53' C54' C92' 123.5(5) . . ?
C82' C54' C92' 119.1(5) . . ?
C66' N61' C62' 117.7(5) . . ?
C66' N61' Ag5 119.2(4) . . ?
C62' N61' Ag5 121.9(4) . . ?
C66 N61 C62 117.8(5) . . ?
C66 N61 Ag6 120.1(4) . . ?
C62 N61 Ag6 122.0(4) . . ?
N61 C62 C63 122.5(5) . . ?
N61 C62 C51 117.4(5) . . ?
C63 C62 C51 120.0(5) . . ?
N61' C62' C63' 122.0(5) . . ?
N61' C62' C51' 115.0(5) . . ?
C63' C62' C51' 123.0(5) . . ?
C62' C63' C64' 118.1(6) . . ?
C62' C63' H63A 120.9 . . ?
C64' C63' H63A 120.9 . . ?
C62 C63 C64 119.2(6) . . ?
C62 C63 H63B 120.4 . . ?
C64 C63 H63B 120.4 . . ?
C65 C64 C63 118.9(6) . . ?
C65 C64 H64A 120.5 . . ?
C63 C64 H64A 120.5 . . ?
C65' C64' C63' 120.5(6) . . ?
C65' C64' H64B 119.8 . . ?
C63' C64' H64B 119.8 . . ?
C64' C65' C66' 118.5(6) . . ?
C64' C65' H65A 120.7 . . ?
C66' C65' H65A 120.7 . . ?
C64 C65 C66 118.5(5) . . ?
C64 C65 H65B 120.8 . . ?
C66 C65 H65B 120.8 . . ?
N61 C66 C65 123.0(6) . . ?
N61 C66 H66A 118.5 . . ?
C65 C66 H66A 118.5 . . ?
N61' C66' C65' 123.2(6) . . ?
N61' C66' H66B 118.4 . . ?
C65' C66' H66B 118.4 . . ?
C76 N71 C72 118.3(5) . . ?
C76 N71 Ag5 120.6(4) . . ?
C72 N71 Ag5 121.0(4) . . ?
C76' N71' C72' 118.0(5) . . ?
C76' N71' Ag7 120.1(4) . . ?
C72' N71' Ag7 121.9(4) . . ?
N71 C72 C73 121.5(5) . . ?
N71 C72 C51 116.6(5) . . ?
C73 C72 C51 121.9(5) . . ?
N71' C72' C73' 121.3(5) . . ?
N71' C72' C51' 118.2(5) . . ?
C73' C72' C51' 120.5(5) . . ?
C74 C73 C72 118.9(6) . . ?
C74 C73 H73A 120.5 . . ?
C72 C73 H73A 120.5 . . ?
C74' C73' C72' 119.5(6) . . ?
C74' C73' H73B 120.2 . . ?
C72' C73' H73B 120.2 . . ?
C73' C74' C75' 119.0(6) . . ?
C73' C74' H74A 120.5 . . ?
C75' C74' H74A 120.5 . . ?
C75 C74 C73 119.8(6) . . ?
C75 C74 H74B 120.1 . . ?
C73 C74 H74B 120.1 . . ?
C76' C75' C74' 118.5(6) . . ?
C76' C75' H75A 120.7 . . ?
C74' C75' H75A 120.7 . . ?
C74 C75 C76 118.9(6) . . ?
C74 C75 H75B 120.5 . . ?
C76 C75 H75B 120.5 . . ?
N71' C76' C75' 123.6(6) . . ?
N71' C76' H76A 118.2 . . ?
C75' C76' H76A 118.2 . . ?
N71 C76 C75 122.5(6) . . ?
N71 C76 H76B 118.7 . . ?
C75 C76 H76B 118.7 . . ?
C86' N81' C82' 117.1(5) . . ?
C86' N81' Ag6 123.2(4) . . ?
C82' N81' Ag6 119.5(4) . . ?
C86 N81 C82 119.5(5) . . ?
C86 N81 Ag8 119.1(4) . . ?
C82 N81 Ag8 120.8(4) . . ?
N81' C82' C83' 121.8(5) . . ?
N81' C82' C54' 117.5(5) . . ?
C83' C82' C54' 120.7(5) . . ?
N81 C82 C83 121.7(5) . . ?
N81 C82 C54 116.1(5) . . ?
C83 C82 C54 122.2(5) . . ?
C82' C83' C84' 120.6(5) . . ?
C82' C83' H83A 119.7 . . ?
C84' C83' H83A 119.7 . . ?
C84 C83 C82 118.4(6) . . ?
C84 C83 H83B 120.8 . . ?
C82 C83 H83B 120.8 . . ?
C83 C84 C85 119.5(6) . . ?
C83 C84 H84A 120.2 . . ?
C85 C84 H84A 120.2 . . ?
C85' C84' C83' 117.3(6) . . ?
C85' C84' H84B 121.4 . . ?
C83' C84' H84B 121.4 . . ?
C84' C85' C86' 120.0(6) . . ?
C84' C85' H85A 120.0 . . ?
C86' C85' H85A 120.0 . . ?
C86 C85 C84 118.7(6) . . ?
C86 C85 H85B 120.6 . . ?
C84 C85 H85B 120.6 . . ?
N81' C86' C85' 123.1(6) . . ?
N81' C86' H86A 118.4 . . ?
C85' C86' H86A 118.4 . . ?
N81 C86 C85 122.2(6) . . ?
N81 C86 H86B 118.9 . . ?
C85 C86 H86B 118.9 . . ?
C92' N91' C96' 117.0(5) . . ?
C92' N91' Ag8 122.3(4) . . ?
C96' N91' Ag8 120.0(4) . . ?
C96 N91 C92 117.0(5) . . ?
C96 N91 Ag7 122.5(4) . . ?
C92 N91 Ag7 119.5(4) . . ?
N91 C92 C93 121.8(5) . . ?
N91 C92 C54 116.5(5) . . ?
C93 C92 C54 121.7(5) . . ?
N91' C92' C93' 123.2(5) . . ?
N91' C92' C54' 114.6(5) . . ?
C93' C92' C54' 122.2(5) . . ?
C94 C93 C92 120.2(6) . . ?
C94 C93 H93A 119.9 . . ?
C92 C93 H93A 119.9 . . ?
C92' C93' C94' 119.2(6) . . ?
C92' C93' H93B 120.4 . . ?
C94' C93' H93B 120.4 . . ?
C95' C94' C93' 119.1(7) . . ?
C95' C94' H94A 120.4 . . ?
C93' C94' H94A 120.4 . . ?
C96' C95' C94' 118.2(6) . . ?
C96' C95' H95A 120.9 . . ?
C94' C95' H95A 120.9 . . ?
N91' C96' C95' 123.1(6) . . ?
N91' C96' H96A 118.4 . . ?
C95' C96' H96A 118.4 . . ?
C93 C94 C95 118.1(6) . . ?
C93 C94 H94B 120.9 . . ?
C95 C94 H94B 120.9 . . ?
C94 C95 C96 119.1(6) . . ?
C94 C95 H95B 120.5 . . ?
C96 C95 H95B 120.5 . . ?
N91 C96 C95 123.7(6) . . ?
N91 C96 H96B 118.1 . . ?
C95 C96 H96B 118.1 . . ?
O111 N110 O113 121.4(6) . . ?
O111 N110 O112 120.2(6) . . ?
O113 N110 O112 118.3(6) . . ?
N110 O113 Ag8 99.4(4) . . ?
O118 N115 O117 120.3(7) . . ?
O118 N115 O116 119.7(6) . . ?
O117 N115 O116 119.9(6) . . ?
N115 O116 Ag5 103.2(4) . . ?
O123 N120 O121 121.0(5) . . ?
O123 N120 O122 120.5(5) . . ?
O121 N120 O122 118.5(5) . . ?
O128 N125 O126 117.9(7) . . ?
O128 N125 O127 119.1(7) . . ?
O126 N125 O127 123.0(7) . . ?
O131 N130 O133 123.0(7) . . ?
O131 N130 O132 117.6(7) . . ?
O133 N130 O132 119.4(7) . . ?
O15 N135 O14 120.3(9) . . ?
O15 N135 O13 111.5(9) . . ?
O14 N135 O13 121.8(10) . . ?
N135 O14 Ag4 156.3(7) . 3_565 ?
O15' N140 O13' 113.3(10) . . ?
O15' N140 O14' 118.9(10) . . ?
O13' N140 O14' 119.0(10) . . ?
N140 O13' Ag4 130.6(9) . . ?
H14C O140 H14D 97.5 . . ?
H14E O142 H14F 105.9 . . ?
H14G O144 H14H 104.2 . . ?
H14I O146 H14J 140.3 . . ?
H14K O148 H14L 121.8 . . ?
H15C O150 H15D 113.0 . . ?
H15E O152 H15F 98.2 . . ?
H15G O154 H15H 97.3 . . ?
H15I O156 H15J 117.6 . . ?
H15K O158 H15L 105.4 . . ?
H16C O160 H16D 96.3 . . ?

loop_
_geom_bond_atom_site_label_1
_geom_bond_atom_site_label_2
_geom_bond_distance
_geom_bond_site_symmetry_2
_geom_bond_publ_flag
Ag1 N11 2.208(4) . ?
Ag1 N11' 2.251(4) . ?
Ag1 O101 2.492(4) . ?
Ag2 N41' 2.199(4) . ?
Ag2 N21 2.200(4) . ?
Ag2 N3' 2.462(4) . ?
Ag2 N2 2.547(4) . ?
Ag3 N21' 2.215(4) . ?
Ag3 N31 2.242(5) . ?
Ag3 N3 2.518(4) . ?
Ag4 N31' 2.260(5) . ?
Ag4 N41 2.267(5) . ?
Ag4 O13' 2.472(14) . ?
Ag4 O14 2.664(9) 3_565 ?
C1' N2' 1.297(7) . ?
C1' C22' 1.494(7) . ?
C1' C12' 1.498(7) . ?
C1 N2 1.284(6) . ?
C1 C22 1.491(7) . ?
C1 C12 1.494(7) . ?
N2' N3' 1.398(6) . ?
N2 N3 1.406(6) . ?
N3' C4' 1.285(7) . ?
N3 C4 1.287(7) . ?
C4 C42 1.491(8) . ?
C4 C32 1.503(7) . ?
C4' C42' 1.491(7) . ?
C4' C32' 1.495(7) . ?
N11' C16' 1.344(7) . ?
N11' C12' 1.354(6) . ?
N11 C12 1.352(7) . ?
N11 C16 1.365(7) . ?
C12 C13 1.388(7) . ?
C12' C13' 1.381(7) . ?
C13' C14' 1.390(8) . ?
C13' H13A 0.9500 . ?
C13 C14 1.381(8) . ?
C13 H13B 0.9500 . ?
C14' C15' 1.371(8) . ?
C14' H14A 0.9500 . ?
C14 C15 1.384(8) . ?
C14 H14B 0.9500 . ?
C15' C16' 1.369(8) . ?
C15' H15A 0.9500 . ?
C15 C16 1.376(8) . ?
C15 H15B 0.9500 . ?
C16 H16A 0.9500 . ?
C16' H16B 0.9500 . ?
N21 C26 1.324(7) . ?
N21 C22 1.358(7) . ?
N21' C22' 1.345(6) . ?
N21' C26' 1.352(7) . ?
C22' C23' 1.391(7) . ?
C22 C23 1.393(7) . ?
C23 C24 1.374(8) . ?
C23 H23A 0.9500 . ?
C23' C24' 1.371(7) . ?
C23' H23B 0.9500 . ?
C24 C25 1.371(8) . ?
C24 H24A 0.9500 . ?
C24' C25' 1.380(8) . ?
C24' H24B 0.9500 . ?
C25' C26' 1.371(8) . ?
C25' H25A 0.9500 . ?
C25 C26 1.387(8) . ?
C25 H25B 0.9500 . ?
C26 H26A 0.9500 . ?
C26' H26B 0.9500 . ?
N31' C36' 1.342(7) . ?
N31' C32' 1.360(7) . ?
N31 C36 1.346(7) . ?
N31 C32 1.369(7) . ?
C32' C33' 1.380(7) . ?
C32 C33 1.386(7) . ?
C33 C34 1.384(8) . ?
C33 H33A 0.9500 . ?
C33' C34' 1.397(7) . ?
C33' H33B 0.9500 . ?
C34 C35 1.372(8) . ?
C34 H34A 0.9500 . ?
C34' C35' 1.362(8) . ?
C34' H34B 0.9500 . ?
C35 C36 1.370(8) . ?
C35 H35A 0.9500 . ?
C35' C36' 1.388(8) . ?
C35' H35B 0.9500 . ?
C36' H36A 0.9500 . ?
C36 H36B 0.9500 . ?
N41' C46' 1.341(7) . ?
N41' C42' 1.372(7) . ?
N41 C46 1.349(7) . ?
N41 C42 1.355(7) . ?
C42 C43 1.380(8) . ?
C42' C43' 1.373(7) . ?
C43 C44 1.385(8) . ?
C43 H43A 0.9500 . ?
C43' C44' 1.378(8) . ?
C43' H43B 0.9500 . ?
C44' C45' 1.363(8) . ?
C44' H44A 0.9500 . ?
C44 C45 1.376(9) . ?
C44 H44B 0.9500 . ?
C45' C46' 1.378(8) . ?
C45' H45A 0.9500 . ?
C45 C46 1.386(9) . ?
C45 H45B 0.9500 . ?
C46 H46A 0.9500 . ?
C46' H46B 0.9500 . ?
N100 O102 1.261(5) . ?
N100 O103 1.254(5) . ?
N100 O101 1.248(5) . ?
N105 O106 1.239(5) . ?
N105 O107 1.262(5) . ?
N105 O108 1.260(5) . ?
Ag5 N71 2.226(5) . ?
Ag5 N61' 2.268(4) . ?
Ag5 O116 2.469(4) . ?
Ag6 N61 2.222(5) . ?
Ag6 N81' 2.229(4) . ?
Ag6 N53' 2.489(4) . ?
Ag6 N52 2.579(4) . ?
Ag7 N71' 2.247(5) . ?
Ag7 N91 2.286(5) . ?
Ag7 N53 2.487(4) . ?
Ag8 N91' 2.214(5) . ?
Ag8 N81 2.239(5) . ?
Ag8 O113 2.459(5) . ?
C51' N52' 1.291(6) . ?
C51' C72' 1.479(7) . ?
C51' C62' 1.493(7) . ?
C51 N52 1.297(7) . ?
C51 C62 1.485(7) . ?
C51 C72 1.490(7) . ?
N52' N53' 1.409(6) . ?
N52 N53 1.380(6) . ?
N53 C54 1.294(7) . ?
N53' C54' 1.294(6) . ?
C54 C82 1.485(7) . ?
C54 C92 1.497(7) . ?
C54' C82' 1.487(7) . ?
C54' C92' 1.508(7) . ?
N61' C66' 1.346(7) . ?
N61' C62' 1.365(6) . ?
N61 C66 1.336(6) . ?
N61 C62 1.357(7) . ?
C62 C63 1.379(7) . ?
C62' C63' 1.391(7) . ?
C63' C64' 1.395(8) . ?
C63' H63A 0.9500 . ?
C63 C64 1.397(8) . ?
C63 H63B 0.9500 . ?
C64 C65 1.376(8) . ?
C64 H64A 0.9500 . ?
C64' C65' 1.358(8) . ?
C64' H64B 0.9500 . ?
C65' C66' 1.387(8) . ?
C65' H65A 0.9500 . ?
C65 C66 1.407(8) . ?
C65 H65B 0.9500 . ?
C66 H66A 0.9500 . ?
C66' H66B 0.9500 . ?
N71 C76 1.351(7) . ?
N71 C72 1.354(6) . ?
N71' C76' 1.336(7) . ?
N71' C72' 1.357(7) . ?
C72 C73 1.383(7) . ?
C72' C73' 1.399(7) . ?
C73 C74 1.384(8) . ?
C73 H73A 0.9500 . ?
C73' C74' 1.374(8) . ?
C73' H73B 0.9500 . ?
C74' C75' 1.387(8) . ?
C74' H74A 0.9500 . ?
C74 C75 1.366(8) . ?
C74 H74B 0.9500 . ?
C75' C76' 1.378(8) . ?
C75' H75A 0.9500 . ?
C75 C76 1.374(8) . ?
C75 H75B 0.9500 . ?
C76' H76A 0.9500 . ?
C76 H76B 0.9500 . ?
N81' C86' 1.342(7) . ?
N81' C82' 1.368(6) . ?
N81 C86 1.333(7) . ?
N81 C82 1.346(7) . ?
C82' C83' 1.378(7) . ?
C82 C83 1.396(7) . ?
C83' C84' 1.386(8) . ?
C83' H83A 0.9500 . ?
C83 C84 1.384(8) . ?
C83 H83B 0.9500 . ?
C84 C85 1.389(8) . ?
C84 H84A 0.9500 . ?
C84' C85' 1.378(8) . ?
C84' H84B 0.9500 . ?
C85' C86' 1.381(8) . ?
C85' H85A 0.9500 . ?
C85 C86 1.382(8) . ?
C85 H85B 0.9500 . ?
C86' H86A 0.9500 . ?
C86 H86B 0.9500 . ?
N91' C92' 1.343(7) . ?
N91' C96' 1.356(7) . ?
N91 C96 1.338(7) . ?
N91 C92 1.365(7) . ?
C92 C93 1.383(7) . ?
C92' C93' 1.366(8) . ?
C93 C94 1.381(7) . ?
C93 H93A 0.9500 . ?
C93' C94' 1.383(8) . ?
C93' H93B 0.9500 . ?
C94' C95' 1.381(9) . ?
C94' H94A 0.9500 . ?
C95' C96' 1.381(9) . ?
C95' H95A 0.9500 . ?
C96' H96A 0.9500 . ?
C94 C95 1.379(8) . ?
C94 H94B 0.9500 . ?
C95 C96 1.382(8) . ?
C95 H95B 0.9500 . ?
C96 H96B 0.9500 . ?
N110 O111 1.234(7) . ?
N110 O113 1.248(7) . ?
N110 O112 1.255(6) . ?
N115 O118 1.236(7) . ?
N115 O117 1.245(7) . ?
N115 O116 1.252(7) . ?
N120 O123 1.234(6) . ?
N120 O121 1.255(6) . ?
N120 O122 1.264(6) . ?
N125 O128 1.190(7) . ?
N125 O126 1.200(7) . ?
N125 O127 1.213(7) . ?
N130 O131 1.225(7) . ?
N130 O133 1.231(7) . ?
N130 O132 1.261(7) . ?
N135 O15 1.283(8) . ?
N135 O14 1.294(8) . ?
N135 O13 1.261(8) . ?
O14 Ag4 2.664(9) 3_565 ?
N140 O15' 1.271(9) . ?
N140 O13' 1.255(9) . ?
N140 O14' 1.286(9) . ?
O140 H14C 0.8001 . ?
O140 H14D 0.8026 . ?
O142 H14E 0.8005 . ?
O142 H14F 0.7966 . ?
O144 H14G 0.8000 . ?
O144 H14H 0.83(6) . ?
O146 H14I 0.7948 . ?
O146 H14J 0.8019 . ?
O148 H14K 0.7986 . ?
O148 H14L 0.8015 . ?
O150 H15C 0.8039 . ?
O150 H15D 0.8052 . ?
O152 H15E 0.8040 . ?
O152 H15F 0.7973 . ?
O154 H15G 0.7972 . ?
O154 H15H 0.7979 . ?
O156 H15I 0.8086 . ?
O156 H15J 0.7992 . ?
O158 H15K 0.7980 . ?
O158 H15L 0.7995 . ?
O160 H16C 0.8036 . ?
O160 H16D 0.8040 . ?

loop_
_geom_torsion_atom_site_label_1
_geom_torsion_atom_site_label_2
_geom_torsion_atom_site_label_3
_geom_torsion_atom_site_label_4
_geom_torsion
_geom_torsion_site_symmetry_1
_geom_torsion_site_symmetry_2
_geom_torsion_site_symmetry_3
_geom_torsion_site_symmetry_4
_geom_torsion_publ_flag
C22' C1' N2' N3' -173.8(4) . . . . ?
C12' C1' N2' N3' 6.1(8) . . . . ?
C22 C1 N2 N3 -173.0(4) . . . . ?
C12 C1 N2 N3 7.7(8) . . . . ?
C22 C1 N2 Ag2 -13.3(6) . . . . ?
C12 C1 N2 Ag2 167.4(4) . . . . ?
N41' Ag2 N2 C1 -179.1(3) . . . . ?
N21 Ag2 N2 C1 8.9(4) . . . . ?
N3' Ag2 N2 C1 -118.0(4) . . . . ?
N41' Ag2 N2 N3 -23.5(5) . . . . ?
N21 Ag2 N2 N3 164.5(4) . . . . ?
N3' Ag2 N2 N3 37.6(4) . . . . ?
C1' N2' N3' C4' -138.0(5) . . . . ?
C1' N2' N3' Ag2 55.7(6) . . . . ?
N41' Ag2 N3' C4' 5.8(4) . . . . ?
N21 Ag2 N3' C4' 174.3(4) . . . . ?
N2 Ag2 N3' C4' -125.0(4) . . . . ?
N41' Ag2 N3' N2' 172.4(5) . . . . ?
N21 Ag2 N3' N2' -19.1(5) . . . . ?
N2 Ag2 N3' N2' 41.7(4) . . . . ?
C1 N2 N3 C4 -149.4(5) . . . . ?
Ag2 N2 N3 C4 55.6(6) . . . . ?
C1 N2 N3 Ag3 73.0(5) . . . . ?
Ag2 N2 N3 Ag3 -82.0(5) . . . . ?
N21' Ag3 N3 C4 -148.7(3) . . . . ?
N31 Ag3 N3 C4 21.8(4) . . . . ?
N21' Ag3 N3 N2 -8.6(4) . . . . ?
N31 Ag3 N3 N2 161.9(4) . . . . ?
N2 N3 C4 C42 3.7(8) . . . . ?
Ag3 N3 C4 C42 147.0(5) . . . . ?
N2 N3 C4 C32 -176.9(4) . . . . ?
Ag3 N3 C4 C32 -33.6(5) . . . . ?
N2' N3' C4' C42' -175.0(4) . . . . ?
Ag2 N3' C4' C42' -6.1(6) . . . . ?
N2' N3' C4' C32' 9.3(8) . . . . ?
Ag2 N3' C4' C32' 178.2(4) . . . . ?
N11 Ag1 N11' C16' -106.0(4) . . . . ?
O101 Ag1 N11' C16' 67.7(4) . . . . ?
N11 Ag1 N11' C12' 64.8(5) . . . . ?
O101 Ag1 N11' C12' -121.6(4) . . . . ?
N11' Ag1 N11 C12 4.2(6) . . . . ?
O101 Ag1 N11 C12 -167.4(4) . . . . ?
N11' Ag1 N11 C16 -174.3(4) . . . . ?
O101 Ag1 N11 C16 14.2(5) . . . . ?
C16 N11 C12 C13 1.0(8) . . . . ?
Ag1 N11 C12 C13 -177.5(4) . . . . ?
C16 N11 C12 C1 -179.3(5) . . . . ?
Ag1 N11 C12 C1 2.2(6) . . . . ?
N2 C1 C12 N11 -115.8(6) . . . . ?
C22 C1 C12 N11 64.9(7) . . . . ?
N2 C1 C12 C13 63.9(8) . . . . ?
C22 C1 C12 C13 -115.4(6) . . . . ?
C16' N11' C12' C13' 0.1(8) . . . . ?
Ag1 N11' C12' C13' -170.9(4) . . . . ?
C16' N11' C12' C1' -179.0(5) . . . . ?
Ag1 N11' C12' C1' 10.0(6) . . . . ?
N2' C1' C12' N11' -131.3(6) . . . . ?
C22' C1' C12' N11' 48.6(7) . . . . ?
N2' C1' C12' C13' 49.5(8) . . . . ?
C22' C1' C12' C13' -130.6(5) . . . . ?
N11' C12' C13' C14' -0.2(8) . . . . ?
C1' C12' C13' C14' 178.9(5) . . . . ?
N11 C12 C13 C14 -2.0(9) . . . . ?
C1 C12 C13 C14 178.3(5) . . . . ?
C12' C13' C14' C15' 0.0(9) . . . . ?
C12 C13 C14 C15 2.2(9) . . . . ?
C13' C14' C15' C16' 0.3(9) . . . . ?
C13 C14 C15 C16 -1.5(9) . . . . ?
C12 N11 C16 C15 -0.2(8) . . . . ?
Ag1 N11 C16 C15 178.3(4) . . . . ?
C14 C15 C16 N11 0.5(9) . . . . ?
C12' N11' C16' C15' 0.2(8) . . . . ?
Ag1 N11' C16' C15' 171.3(4) . . . . ?
C14' C15' C16' N11' -0.4(9) . . . . ?
N41' Ag2 N21 C26 20.5(9) . . . . ?
N3' Ag2 N21 C26 -117.3(4) . . . . ?
N2 Ag2 N21 C26 176.5(5) . . . . ?
N41' Ag2 N21 C22 -158.7(5) . . . . ?
N3' Ag2 N21 C22 63.4(4) . . . . ?
N2 Ag2 N21 C22 -2.7(4) . . . . ?
N31 Ag3 N21' C22' -104.8(6) . . . . ?
N3 Ag3 N21' C22' 45.8(5) . . . . ?
N31 Ag3 N21' C26' 72.2(7) . . . . ?
N3 Ag3 N21' C26' -137.2(4) . . . . ?
C26' N21' C22' C23' -0.6(8) . . . . ?
Ag3 N21' C22' C23' 176.4(4) . . . . ?
C26' N21' C22' C1' -179.8(5) . . . . ?
Ag3 N21' C22' C1' -2.7(7) . . . . ?
N2' C1' C22' N21' 36.1(7) . . . . ?
C12' C1' C22' N21' -143.8(5) . . . . ?
N2' C1' C22' C23' -143.0(5) . . . . ?
C12' C1' C22' C23' 37.1(7) . . . . ?
C26 N21 C22 C23 -2.9(8) . . . . ?
Ag2 N21 C22 C23 176.4(4) . . . . ?
C26 N21 C22 C1 177.8(5) . . . . ?
Ag2 N21 C22 C1 -3.0(7) . . . . ?
N2 C1 C22 N21 12.0(8) . . . . ?
C12 C1 C22 N21 -168.6(5) . . . . ?
N2 C1 C22 C23 -167.3(5) . . . . ?
C12 C1 C22 C23 12.0(8) . . . . ?
N21 C22 C23 C24 2.6(9) . . . . ?
C1 C22 C23 C24 -178.0(5) . . . . ?
N21' C22' C23' C24' -0.2(9) . . . . ?
C1' C22' C23' C24' 178.9(5) . . . . ?
C22 C23 C24 C25 -0.3(9) . . . . ?
C22' C23' C24' C25' 0.4(9) . . . . ?
C23' C24' C25' C26' 0.2(9) . . . . ?
C23 C24 C25 C26 -1.7(9) . . . . ?
C22 N21 C26 C25 0.8(9) . . . . ?
Ag2 N21 C26 C25 -178.4(4) . . . . ?
C24 C25 C26 N21 1.5(9) . . . . ?
C22' N21' C26' C25' 1.3(9) . . . . ?
Ag3 N21' C26' C25' -175.8(5) . . . . ?
C24' C25' C26' N21' -1.1(10) . . . . ?
N41 Ag4 N31' C36' 179.0(4) . . . . ?
O13' Ag4 N31' C36' -14.9(6) . . . . ?
O14 Ag4 N31' C36' 63.0(5) 3_565 . . . ?
N41 Ag4 N31' C32' 3.3(5) . . . . ?
O13' Ag4 N31' C32' 169.4(5) . . . . ?
O14 Ag4 N31' C32' -112.7(4) 3_565 . . . ?
N21' Ag3 N31 C36 -44.9(8) . . . . ?
N3 Ag3 N31 C36 160.1(5) . . . . ?
N21' Ag3 N31 C32 149.0(5) . . . . ?
N3 Ag3 N31 C32 -6.0(4) . . . . ?
C36' N31' C32' C33' -0.3(8) . . . . ?
Ag4 N31' C32' C33' 175.8(4) . . . . ?
C36' N31' C32' C4' 177.9(5) . . . . ?
Ag4 N31' C32' C4' -6.0(6) . . . . ?
N3' C4' C32' N31' -104.0(6) . . . . ?
C42' C4' C32' N31' 80.3(6) . . . . ?
N3' C4' C32' C33' 74.3(7) . . . . ?
C42' C4' C32' C33' -101.5(6) . . . . ?
C36 N31 C32 C33 -2.4(8) . . . . ?
Ag3 N31 C32 C33 164.8(4) . . . . ?
C36 N31 C32 C4 -175.7(5) . . . . ?
Ag3 N31 C32 C4 -8.6(6) . . . . ?
N3 C4 C32 N31 31.1(7) . . . . ?
C42 C4 C32 N31 -149.4(5) . . . . ?
N3 C4 C32 C33 -142.3(5) . . . . ?
C42 C4 C32 C33 37.2(7) . . . . ?
N31 C32 C33 C34 1.7(8) . . . . ?
C4 C32 C33 C34 174.8(5) . . . . ?
N31' C32' C33' C34' -1.0(8) . . . . ?
C4' C32' C33' C34' -179.1(5) . . . . ?
C32 C33 C34 C35 -0.2(9) . . . . ?
C32' C33' C34' C35' 1.7(9) . . . . ?
C33 C34 C35 C36 -0.5(9) . . . . ?
C33' C34' C35' C36' -1.2(9) . . . . ?
C32' N31' C36' C35' 0.8(9) . . . . ?
Ag4 N31' C36' C35' -174.9(4) . . . . ?
C34' C35' C36' N31' -0.1(9) . . . . ?
C32 N31 C36 C35 1.7(9) . . . . ?
Ag3 N31 C36 C35 -164.5(5) . . . . ?
C34 C35 C36 N31 -0.3(10) . . . . ?
N21 Ag2 N41' C46' 33.2(9) . . . . ?
N3' Ag2 N41' C46' 175.7(5) . . . . ?
N2 Ag2 N41' C46' -119.2(4) . . . . ?
N21 Ag2 N41' C42' -147.3(5) . . . . ?
N3' Ag2 N41' C42' -4.7(4) . . . . ?
N2 Ag2 N41' C42' 60.4(4) . . . . ?
N31' Ag4 N41 C46 -98.7(5) . . . . ?
O13' Ag4 N41 C46 96.8(6) . . . . ?
O14 Ag4 N41 C46 23.8(5) 3_565 . . . ?
N31' Ag4 N41 C42 70.2(5) . . . . ?
O13' Ag4 N41 C42 -94.2(6) . . . . ?
O14 Ag4 N41 C42 -167.3(5) 3_565 . . . ?
C46 N41 C42 C43 0.0(8) . . . . ?
Ag4 N41 C42 C43 -169.3(4) . . . . ?
C46 N41 C42 C4 -176.3(5) . . . . ?
Ag4 N41 C42 C4 14.4(6) . . . . ?
N3 C4 C42 N41 -133.1(6) . . . . ?
C32 C4 C42 N41 47.5(7) . . . . ?
N3 C4 C42 C43 50.6(8) . . . . ?
C32 C4 C42 C43 -128.8(6) . . . . ?
C46' N41' C42' C43' 2.1(8) . . . . ?
Ag2 N41' C42' C43' -177.4(4) . . . . ?
C46' N41' C42' C4' -176.9(5) . . . . ?
Ag2 N41' C42' C4' 3.5(6) . . . . ?
N3' C4' C42' N41' 2.4(8) . . . . ?
C32' C4' C42' N41' 178.3(5) . . . . ?
N3' C4' C42' C43' -176.7(5) . . . . ?
C32' C4' C42' C43' -0.8(8) . . . . ?
N41 C42 C43 C44 -1.9(9) . . . . ?
C4 C42 C43 C44 174.1(5) . . . . ?
N41' C42' C43' C44' -1.7(9) . . . . ?
C4' C42' C43' C44' 177.3(5) . . . . ?
C42' C43' C44' C45' -0.5(9) . . . . ?
C42 C43 C44 C45 1.8(9) . . . . ?
C43' C44' C45' C46' 2.2(10) . . . . ?
C43 C44 C45 C46 0.2(9) . . . . ?
C42 N41 C46 C45 2.1(9) . . . . ?
Ag4 N41 C46 C45 171.8(5) . . . . ?
C44 C45 C46 N41 -2.3(10) . . . . ?
C42' N41' C46' C45' -0.4(9) . . . . ?
Ag2 N41' C46' C45' 179.2(4) . . . . ?
C44' C45' C46' N41' -1.8(10) . . . . ?
O102 N100 O101 Ag1 6.8(6) . . . . ?
O103 N100 O101 Ag1 -173.0(5) . . . . ?
N11 Ag1 O101 N100 -28.2(4) . . . . ?
N11' Ag1 O101 N100 157.1(4) . . . . ?
C72' C51' N52' N53' 175.8(4) . . . . ?
C62' C51' N52' N53' -4.1(8) . . . . ?
C62 C51 N52 N53 174.1(4) . . . . ?
C72 C51 N52 N53 -6.3(7) . . . . ?
C62 C51 N52 Ag6 16.8(6) . . . . ?
C72 C51 N52 Ag6 -163.6(4) . . . . ?
N61 Ag6 N52 C51 -10.9(3) . . . . ?
N81' Ag6 N52 C51 -175.3(3) . . . . ?
N53' Ag6 N52 C51 120.2(4) . . . . ?
N61 Ag6 N52 N53 -164.9(4) . . . . ?
N81' Ag6 N52 N53 30.7(4) . . . . ?
N53' Ag6 N52 N53 -33.8(4) . . . . ?
C51 N52 N53 C54 138.8(5) . . . . ?
Ag6 N52 N53 C54 -68.4(6) . . . . ?
C51 N52 N53 Ag7 -71.9(5) . . . . ?
Ag6 N52 N53 Ag7 80.9(4) . . . . ?
N71' Ag7 N53 C54 156.5(4) . . . . ?
N91 Ag7 N53 C54 -13.6(4) . . . . ?
N71' Ag7 N53 N52 6.2(4) . . . . ?
N91 Ag7 N53 N52 -163.8(4) . . . . ?
C51' N52' N53' C54' 155.5(5) . . . . ?
C51' N52' N53' Ag6 -51.3(6) . . . . ?
N61 Ag6 N53' C54' 167.6(3) . . . . ?
N81' Ag6 N53' C54' -12.3(4) . . . . ?
N52 Ag6 N53' C54' 108.6(4) . . . . ?
N61 Ag6 N53' N52' 13.8(5) . . . . ?
N81' Ag6 N53' N52' -166.2(4) . . . . ?
N52 Ag6 N53' N52' -45.3(4) . . . . ?
N52 N53 C54 C82 -6.6(8) . . . . ?
Ag7 N53 C54 C82 -158.3(4) . . . . ?
N52 N53 C54 C92 174.5(4) . . . . ?
Ag7 N53 C54 C92 22.8(6) . . . . ?
N52' N53' C54' C82' 175.3(4) . . . . ?
Ag6 N53' C54' C82' 18.4(6) . . . . ?
N52' N53' C54' C92' -4.4(7) . . . . ?
Ag6 N53' C54' C92' -161.3(4) . . . . ?
N71 Ag5 N61' C66' 105.8(4) . . . . ?
O116 Ag5 N61' C66' -66.9(4) . . . . ?
N71 Ag5 N61' C62' -61.4(5) . . . . ?
O116 Ag5 N61' C62' 125.9(4) . . . . ?
N81' Ag6 N61 C66 -59.3(8) . . . . ?
N53' Ag6 N61 C66 120.8(4) . . . . ?
N52 Ag6 N61 C66 -173.6(5) . . . . ?
N81' Ag6 N61 C62 117.5(6) . . . . ?
N53' Ag6 N61 C62 -62.3(4) . . . . ?
N52 Ag6 N61 C62 3.3(4) . . . . ?
C66 N61 C62 C63 2.2(8) . . . . ?
Ag6 N61 C62 C63 -174.7(4) . . . . ?
C66 N61 C62 C51 -179.1(5) . . . . ?
Ag6 N61 C62 C51 3.9(6) . . . . ?
N52 C51 C62 N61 -15.3(7) . . . . ?
C72 C51 C62 N61 165.1(5) . . . . ?
N52 C51 C62 C63 163.4(5) . . . . ?
C72 C51 C62 C63 -16.2(8) . . . . ?
C66' N61' C62' C63' -0.8(8) . . . . ?
Ag5 N61' C62' C63' 166.6(4) . . . . ?
C66' N61' C62' C51' 177.0(5) . . . . ?
Ag5 N61' C62' C51' -15.6(6) . . . . ?
N52' C51' C62' N61' 137.3(5) . . . . ?
C72' C51' C62' N61' -42.6(7) . . . . ?
N52' C51' C62' C63' -45.0(8) . . . . ?
C72' C51' C62' C63' 135.2(5) . . . . ?
N61' C62' C63' C64' 0.2(8) . . . . ?
C51' C62' C63' C64' -177.4(5) . . . . ?
N61 C62 C63 C64 -2.5(9) . . . . ?
C51 C62 C63 C64 179.0(5) . . . . ?
C62 C63 C64 C65 1.1(9) . . . . ?
C62' C63' C64' C65' 0.3(9) . . . . ?
C63' C64' C65' C66' -0.1(9) . . . . ?
C63 C64 C65 C66 0.4(9) . . . . ?
C62 N61 C66 C65 -0.7(8) . . . . ?
Ag6 N61 C66 C65 176.3(4) . . . . ?
C64 C65 C66 N61 -0.6(9) . . . . ?
C62' N61' C66' C65' 1.0(8) . . . . ?
Ag5 N61' C66' C65' -166.7(4) . . . . ?
C64' C65' C66' N61' -0.5(9) . . . . ?
N61' Ag5 N71 C76 170.4(4) . . . . ?
O116 Ag5 N71 C76 -18.9(5) . . . . ?
N61' Ag5 N71 C72 -4.4(5) . . . . ?
O116 Ag5 N71 C72 166.3(4) . . . . ?
N91 Ag7 N71' C76' -76.1(7) . . . . ?
N53 Ag7 N71' C76' 135.6(4) . . . . ?
N91 Ag7 N71' C72' 101.8(6) . . . . ?
N53 Ag7 N71' C72' -46.5(5) . . . . ?
C76 N71 C72 C73 0.6(8) . . . . ?
Ag5 N71 C72 C73 175.5(4) . . . . ?
C76 N71 C72 C51 -178.6(5) . . . . ?
Ag5 N71 C72 C51 -3.7(6) . . . . ?
N52 C51 C72 N71 115.8(6) . . . . ?
C62 C51 C72 N71 -64.7(7) . . . . ?
N52 C51 C72 C73 -63.4(8) . . . . ?
C62 C51 C72 C73 116.2(6) . . . . ?
C76' N71' C72' C73' 0.9(8) . . . . ?
Ag7 N71' C72' C73' -177.0(4) . . . . ?
C76' N71' C72' C51' -179.3(5) . . . . ?
Ag7 N71' C72' C51' 2.7(7) . . . . ?
N52' C51' C72' N71' -39.4(7) . . . . ?
C62' C51' C72' N71' 140.5(5) . . . . ?
N52' C51' C72' C73' 140.4(5) . . . . ?
C62' C51' C72' C73' -39.7(7) . . . . ?
N71 C72 C73 C74 0.1(9) . . . . ?
C51 C72 C73 C74 179.2(5) . . . . ?
N71' C72' C73' C74' 0.7(8) . . . . ?
C51' C72' C73' C74' -179.0(5) . . . . ?
C72' C73' C74' C75' -1.5(9) . . . . ?
C72 C73 C74 C75 0.3(9) . . . . ?
C73' C74' C75' C76' 0.6(9) . . . . ?
C73 C74 C75 C76 -1.3(9) . . . . ?
C72' N71' C76' C75' -1.9(9) . . . . ?
Ag7 N71' C76' C75' 176.1(5) . . . . ?
C74' C75' C76' N71' 1.2(9) . . . . ?
C72 N71 C76 C75 -1.7(9) . . . . ?
Ag5 N71 C76 C75 -176.6(4) . . . . ?
C74 C75 C76 N71 2.0(9) . . . . ?
N61 Ag6 N81' C86' 9.2(9) . . . . ?
N53' Ag6 N81' C86' -170.9(5) . . . . ?
N52 Ag6 N81' C86' 117.2(4) . . . . ?
N61 Ag6 N81' C82' -175.8(5) . . . . ?
N53' Ag6 N81' C82' 4.1(4) . . . . ?
N52 Ag6 N81' C82' -67.7(4) . . . . ?
N91' Ag8 N81 C86 133.9(4) . . . . ?
O113 Ag8 N81 C86 -55.4(5) . . . . ?
N91' Ag8 N81 C82 -36.6(6) . . . . ?
O113 Ag8 N81 C82 134.1(4) . . . . ?
C86' N81' C82' C83' 1.0(8) . . . . ?
Ag6 N81' C82' C83' -174.3(4) . . . . ?
C86' N81' C82' C54' 178.9(5) . . . . ?
Ag6 N81' C82' C54' 3.5(6) . . . . ?
N53' C54' C82' N81' -15.8(7) . . . . ?
C92' C54' C82' N81' 163.9(5) . . . . ?
N53' C54' C82' C83' 162.1(5) . . . . ?
C92' C54' C82' C83' -18.3(8) . . . . ?
C86 N81 C82 C83 0.0(8) . . . . ?
Ag8 N81 C82 C83 170.5(4) . . . . ?
C86 N81 C82 C54 -178.8(5) . . . . ?
Ag8 N81 C82 C54 -8.3(7) . . . . ?
N53 C54 C82 N81 129.8(6) . . . . ?
C92 C54 C82 N81 -51.3(7) . . . . ?
N53 C54 C82 C83 -49.0(8) . . . . ?
C92 C54 C82 C83 129.9(6) . . . . ?
N81' C82' C83' C84' -1.5(9) . . . . ?
C54' C82' C83' C84' -179.3(5) . . . . ?
N81 C82 C83 C84 0.2(8) . . . . ?
C54 C82 C83 C84 179.0(5) . . . . ?
C82 C83 C84 C85 0.2(8) . . . . ?
C82' C83' C84' C85' 0.6(9) . . . . ?
C83' C84' C85' C86' 0.6(9) . . . . ?
C83 C84 C85 C86 -0.9(9) . . . . ?
C82' N81' C86' C85' 0.3(8) . . . . ?
Ag6 N81' C86' C85' 175.5(4) . . . . ?
C84' C85' C86' N81' -1.1(9) . . . . ?
C82 N81 C86 C85 -0.7(9) . . . . ?
Ag8 N81 C86 C85 -171.3(5) . . . . ?
C84 C85 C86 N81 1.1(10) . . . . ?
N81 Ag8 N91' C92' -46.0(6) . . . . ?
O113 Ag8 N91' C92' 143.0(4) . . . . ?
N81 Ag8 N91' C96' 143.7(4) . . . . ?
O113 Ag8 N91' C96' -27.2(5) . . . . ?
N71' Ag7 N91 C96 40.0(8) . . . . ?
N53 Ag7 N91 C96 -166.9(5) . . . . ?
N71' Ag7 N91 C92 -151.5(5) . . . . ?
N53 Ag7 N91 C92 1.6(4) . . . . ?
C96 N91 C92 C93 0.7(8) . . . . ?
Ag7 N91 C92 C93 -168.4(4) . . . . ?
C96 N91 C92 C54 178.2(5) . . . . ?
Ag7 N91 C92 C54 9.1(6) . . . . ?
N53 C54 C92 N91 -22.2(7) . . . . ?
C82 C54 C92 N91 158.9(5) . . . . ?
N53 C54 C92 C93 155.3(5) . . . . ?
C82 C54 C92 C93 -23.6(8) . . . . ?
C96' N91' C92' C93' 4.0(9) . . . . ?
Ag8 N91' C92' C93' -166.6(4) . . . . ?
C96' N91' C92' C54' -175.6(5) . . . . ?
Ag8 N91' C92' C54' 13.8(7) . . . . ?
N53' C54' C92' N91' 113.0(6) . . . . ?
C82' C54' C92' N91' -66.7(7) . . . . ?
N53' C54' C92' C93' -66.6(8) . . . . ?
C82' C54' C92' C93' 113.7(6) . . . . ?
N91 C92 C93 C94 0.6(9) . . . . ?
C54 C92 C93 C94 -176.7(5) . . . . ?
N91' C92' C93' C94' -3.1(9) . . . . ?
C54' C92' C93' C94' 176.5(5) . . . . ?
C92' C93' C94' C95' -0.4(10) . . . . ?
C93' C94' C95' C96' 2.7(10) . . . . ?
C92' N91' C96' C95' -1.5(9) . . . . ?
Ag8 N91' C96' C95' 169.3(5) . . . . ?
C94' C95' C96' N91' -1.8(10) . . . . ?
C92 C93 C94 C95 -1.4(9) . . . . ?
C93 C94 C95 C96 0.8(9) . . . . ?
C92 N91 C96 C95 -1.4(9) . . . . ?
Ag7 N91 C96 C95 167.4(5) . . . . ?
C94 C95 C96 N91 0.6(10) . . . . ?
O111 N110 O113 Ag8 -177.2(6) . . . . ?
O112 N110 O113 Ag8 3.8(6) . . . . ?
N91' Ag8 O113 N110 -114.5(4) . . . . ?
N81 Ag8 O113 N110 71.7(4) . . . . ?
O118 N115 O116 Ag5 -3.9(7) . . . . ?
O117 N115 O116 Ag5 173.8(5) . . . . ?
N71 Ag5 O116 N115 30.4(5) . . . . ?
N61' Ag5 O116 N115 -155.5(4) . . . . ?
O15 N135 O14 Ag4 17(3) . . . 3_565 ?
O13 N135 O14 Ag4 166.9(14) . . . 3_565 ?
O15' N140 O13' Ag4 -39(2) . . . . ?
O14' N140 O13' Ag4 173.9(14) . . . . ?
N31' Ag4 O13' N140 -11.2(16) . . . . ?
N41 Ag4 O13' N140 158.6(14) . . . . ?
O14 Ag4 O13' N140 -119.4(16) 3_565 . . . ?
